data_7047619
loop_
_publ_author_name
'Sava, Daniel Florin'
'Zheng, Nan'
'Vit\'orica-Yrez\'abal, I\~nigo J'
'Timco, Grigore A.'
'Winpenny, Richard E. P.'

_publ_section_title
;
 Binding of halogens by a Cr<sub>8</sub> metallacrown.
;
_journal_issue 39
_journal_name_full 'Dalton transactions (Cambridge, England : 2003)'
_journal_page_first 13771
_journal_page_last 13775
_journal_paper_doi 10.1039/c8dt03172j
_journal_volume 47
_journal_year 2018
_chemical_formula_moiety 'C80 H144 Cr8 F8 O32, 0.7(Br2)'
_chemical_formula_sum 'C80 H144 Br1.41 Cr8 F8 O32'
_chemical_formula_weight 2298.52
_space_group_crystal_system monoclinic
_space_group_IT_number 15
_space_group_name_Hall '-I 2ya'
_space_group_name_H-M_alt 'I 1 2/a 1'
_symmetry_space_group_name_Hall '-I 2ya'
_symmetry_space_group_name_H-M 'I 1 2/a 1'
_atom_sites_solution_hydrogens geom
_audit_creation_date 2018-05-25
_audit_creation_method
;
Olex2 1.2
(compiled 2018.05.18 svn.r3508 for OlexSys, GUI svn.r5497)
;
_audit_update_record
;
2018-08-02 deposited with the CCDC.
2018-09-10 downloaded from the CCDC.
;
_cell_angle_alpha 90
_cell_angle_beta 111.427(3)
_cell_angle_gamma 90
_cell_formula_units_Z 8
_cell_length_a 34.8657(8)
_cell_length_b 16.5762(3)
_cell_length_c 44.5490(12)
_cell_measurement_reflns_used 16358
_cell_measurement_temperature 200.0
_cell_measurement_theta_max 27.0270
_cell_measurement_theta_min 3.3790
_cell_volume 23967.2(11)
_computing_cell_refinement 'CrysAlisPro 1.171.39.30c (Rigaku OD, 2017)'
_computing_data_collection 'CrysAlisPro 1.171.39.30c (Rigaku OD, 2017)'
_computing_data_reduction 'CrysAlisPro 1.171.39.30c (Rigaku OD, 2017)'
_computing_molecular_graphics 'Olex2 (Dolomanov et al., 2009)'
_computing_publication_material 'Olex2 (Dolomanov et al., 2009)'
_computing_structure_refinement 'ShelXL (Sheldrick, 2015)'
_diffrn_ambient_temperature 200.0
_diffrn_detector 'CCD plate'
_diffrn_measured_fraction_theta_full 0.996
_diffrn_measured_fraction_theta_max 0.996
_diffrn_measurement_details
;
List of Runs (angles in degrees, time in seconds):

  # Type    Start    End  Width  t~exp~   \w     \q     \k     \f   Frames
#--------------------------------------------------------------------------
  1  \w     -7.00  18.08   0.38   28.77    --   17.70  58.00 -61.00   66
  2  \w    -56.00  91.82   0.38   28.77    --   17.70  60.00 -90.00  389
  3  \w    -19.00  90.06   0.38   28.77    --   17.70  57.00   0.00  287
;
_diffrn_measurement_device 'four-circle diffractometer'
_diffrn_measurement_device_type 'XtaLAB AFC11 (RINC): quarter-chi single'
_diffrn_measurement_method '\w scans'
_diffrn_orient_matrix_type 'CrysAlisPro convention (1999,Acta A55,543-557)'
_diffrn_orient_matrix_UB_11 0.0021794000
_diffrn_orient_matrix_UB_12 0.0318838000
_diffrn_orient_matrix_UB_13 -0.0098793000
_diffrn_orient_matrix_UB_21 -0.0186993000
_diffrn_orient_matrix_UB_22 0.0172161000
_diffrn_orient_matrix_UB_23 -0.0001734000
_diffrn_orient_matrix_UB_31 0.0110896000
_diffrn_orient_matrix_UB_32 0.0227791000
_diffrn_orient_matrix_UB_33 0.0139617000
_diffrn_radiation_monochromator graphite
_diffrn_radiation_probe x-ray
_diffrn_radiation_type MoK\a
_diffrn_radiation_wavelength 0.71073
_diffrn_reflns_av_R_equivalents 0.0345
_diffrn_reflns_av_unetI/netI 0.0524
_diffrn_reflns_Laue_measured_fraction_full 0.996
_diffrn_reflns_Laue_measured_fraction_max 0.996
_diffrn_reflns_limit_h_max 29
_diffrn_reflns_limit_h_min -42
_diffrn_reflns_limit_k_max 18
_diffrn_reflns_limit_k_min -20
_diffrn_reflns_limit_l_max 54
_diffrn_reflns_limit_l_min -48
_diffrn_reflns_number 59591
_diffrn_reflns_point_group_measured_fraction_full 0.996
_diffrn_reflns_point_group_measured_fraction_max 0.996
_diffrn_reflns_theta_full 25.242
_diffrn_reflns_theta_max 25.681
_diffrn_reflns_theta_min 3.368
_diffrn_source 'fine-focus sealed X-ray tube'
_diffrn_source_type 'Enhance (Mo) X-ray Source'
_exptl_absorpt_coefficient_mu 1.241
_exptl_absorpt_correction_T_max 1.00000
_exptl_absorpt_correction_T_min 0.85821
_exptl_absorpt_correction_type multi-scan
_exptl_absorpt_process_details
;
CrysAlisPro 1.171.39.30c (Rigaku Oxford Diffraction, 2017)
Empirical absorption correction using spherical harmonics,
 implemented in SCALE3 ABSPACK scaling algorithm.
;
_exptl_crystal_colour 'clear dark green'
_exptl_crystal_colour_lustre clear
_exptl_crystal_colour_modifier dark
_exptl_crystal_colour_primary green
_exptl_crystal_density_diffrn 1.274
_exptl_crystal_description block
_exptl_crystal_F_000 9546
_exptl_crystal_size_max 0.15
_exptl_crystal_size_mid 0.1
_exptl_crystal_size_min 0.1
_refine_diff_density_max 1.126
_refine_diff_density_min -0.666
_refine_diff_density_rms 0.077
_refine_ls_extinction_method none
_refine_ls_goodness_of_fit_ref 1.024
_refine_ls_hydrogen_treatment constr
_refine_ls_matrix_type full
_refine_ls_number_parameters 1539
_refine_ls_number_reflns 22679
_refine_ls_number_restraints 1588
_refine_ls_restrained_S_all 1.024
_refine_ls_R_factor_all 0.0905
_refine_ls_R_factor_gt 0.0609
_refine_ls_shift/su_max 0.001
_refine_ls_shift/su_mean 0.000
_refine_ls_structure_factor_coef Fsqd
_refine_ls_weighting_details 'w=1/[\s^2^(Fo^2^)+(0.0718P)^2^+94.1763P] where P=(Fo^2^+2Fc^2^)/3'
_refine_ls_weighting_scheme calc
_refine_ls_wR_factor_gt 0.1494
_refine_ls_wR_factor_ref 0.1639
_reflns_Friedel_coverage 0.000
_reflns_number_gt 16327
_reflns_number_total 22679
_reflns_threshold_expression 'I > 2\s(I)'
_cod_data_source_file c8dt03172j2.cif
_cod_data_source_block exp_54_1_200_00
_cod_depositor_comments 'Adding full bibliography for 7047602--7047620.cif.'
_cod_database_code 7047619
_shelx_shelxl_version_number 2018/3
_chemical_oxdiff_formula Cr8F8O32Br1C80H120
_shelx_space_group_comment
;
The symmetry employed for this shelxl refinement is uniquely defined
by the following loop, which should always be used as a source of
symmetry information in preference to the above space-group names.
They are only intended as comments.
;
_reflns_odcompleteness_completeness 87.21
_reflns_odcompleteness_iscentric 1
_reflns_odcompleteness_theta 28.98
_olex2_refinement_description
;
1. Fixed Uiso
 At 1.5 times of:
  All C(H,H,H) groups
2. Restrained distances
 Br4-Br3 \\sim Br2-Br1
 with sigma of 0.02
 C37-C39 \\sim C37-C41 \\sim C39-C41 \\sim C40-C42 \\sim C40-C38 \\sim C42-C38
 with sigma of 0.004
 C36-C35 \\sim C36-C37 \\sim C36-C39 \\sim C36-C41 \\sim C36-C40 \\sim C36-C42
\\sim C36-C38
 with sigma of 0.002
 C73-C69 \\sim C73-C71 \\sim C69-C71 \\sim C72-C74 \\sim C72-C70 \\sim C74-C70
 with sigma of 0.004
 C68-C67 \\sim C68-C73 \\sim C68-C69 \\sim C68-C71 \\sim C68-C72 \\sim C68-C74
\\sim C68-C70
 with sigma of 0.002
 C49-C47 \\sim C49-C45 \\sim C47-C45 \\sim C46-C48 \\sim C46-C50 \\sim C48-C50
 with sigma of 0.004
 C44-C43 \\sim C44-C49 \\sim C44-C47 \\sim C44-C45 \\sim C44-C46 \\sim C44-C48
\\sim C44-C50
 with sigma of 0.002
 C34-C30 \\sim C34-C32 \\sim C30-C32 \\sim C29-C31 \\sim C29-C33 \\sim C31-C33
 with sigma of 0.004
 C28-C27 \\sim C28-C34 \\sim C28-C30 \\sim C28-C32 \\sim C28-C29 \\sim C28-C31
\\sim C28-C33
 with sigma of 0.002
 C19-C17 \\sim C19-C21 \\sim C17-C21 \\sim C16-C18 \\sim C16-C20 \\sim C18-C20
 with sigma of 0.004
 C15-C14 \\sim C15-C19 \\sim C15-C17 \\sim C15-C21 \\sim C15-C16 \\sim C15-C18
\\sim C15-C20
 with sigma of 0.002
 C56-C54 \\sim C56-C58 \\sim C54-C58 \\sim C57-C53 \\sim C57-C55 \\sim C53-C55
 with sigma of 0.004
 C52-C51 \\sim C52-C56 \\sim C52-C54 \\sim C52-C58 \\sim C52-C57 \\sim C52-C53
\\sim C52-C55
 with sigma of 0.002
 C89-C87 \\sim C89-C91 \\sim C87-C91 \\sim C92-C88 \\sim C92-C90 \\sim C88-C90
 with sigma of 0.004
 C86-C85 \\sim C86-C89 \\sim C86-C87 \\sim C86-C91 \\sim C86-C92 \\sim C86-C88
\\sim C86-C90
 with sigma of 0.002
 C5-C3 \\sim C5-C7 \\sim C3-C7 \\sim C8-C4 \\sim C8-C6 \\sim C4-C6
 with sigma of 0.004
 C2-C1 \\sim C2-C5 \\sim C2-C3 \\sim C2-C7 \\sim C2-C8 \\sim C2-C4 \\sim C2-C6
 with sigma of 0.002
 C110-C108 \\sim C110-C112 \\sim C108-C112 \\sim C109-C111 \\sim C109-C113
\\sim C111-C113
 with sigma of 0.004
 C107-C106 \\sim C107-C110 \\sim C107-C108 \\sim C107-C112 \\sim C107-C109
\\sim C107-C111 \\sim C107-
 C113
 with sigma of 0.002
 C99-C97 \\sim C99-C95 \\sim C97-C95 \\sim C98-C100 \\sim C98-C96 \\sim C100-C96
 with sigma of 0.004
 C94-C93 \\sim C94-C99 \\sim C94-C97 \\sim C94-C95 \\sim C94-C98 \\sim C94-C100
\\sim C94-C96
 with sigma of 0.002
 Br4-Br3 \\sim Br2-Br1 \\sim Br5-Br6 \\sim Br8-Br7
 with sigma of 0.002
 C63-C61 \\sim C63-C65 \\sim C61-C65 \\sim C62-C64 \\sim C62-C66 \\sim C64-C66
 with sigma of 0.004
 C60-C59 \\sim C60-C63 \\sim C60-C61 \\sim C60-C65 \\sim C60-C62 \\sim C60-C64
\\sim C60-C66
 with sigma of 0.002
3. Uiso/Uaniso restraints and constraints
C95 \\sim C96 \\sim C97 \\sim C98 \\sim C94 \\sim C99 \\sim C100: within 2A
with sigma of 0.002 and sigma for terminal atoms of 0.004
C40 \\sim C39 \\sim C41 \\sim C42 \\sim C37 \\sim C36 \\sim C38: within 2A with
sigma of 0.002 and sigma for terminal atoms of 0.004
C69 \\sim C70 \\sim C71 \\sim C72 \\sim C73 \\sim C68 \\sim C74: within 2A with
sigma of 0.002 and sigma for terminal atoms of 0.004
C46 \\sim C45 \\sim C50 \\sim C49 \\sim C48 \\sim C47 \\sim C44: within 2A with
sigma of 0.002 and sigma for terminal atoms of 0.004
C34 \\sim C33 \\sim C30 \\sim C29 \\sim C28 \\sim C31 \\sim C32: within 2A with
sigma of 0.002 and sigma for terminal atoms of 0.004
C53 \\sim C54 \\sim C55 \\sim C56 \\sim C57 \\sim C58 \\sim C52: within 2A with
sigma of 0.002 and sigma for terminal atoms of 0.004
C111 \\sim C112 \\sim C113 \\sim C108 \\sim C110 \\sim C109 \\sim C107: within
2A with sigma of 0.002 and sigma for terminal atoms of 0.004
C92 \\sim C87 \\sim C88 \\sim C89 \\sim C90 \\sim C91 \\sim C86: within 2A with
sigma of 0.002 and sigma for terminal atoms of 0.004
C95 \\sim C96 \\sim C94 \\sim C97 \\sim C99 \\sim C100 \\sim C98: within 2A
with sigma of 0.002 and sigma for terminal atoms of 0.004
C19 \\sim C18 \\sim C17 \\sim C16 \\sim C15 \\sim C20 \\sim C21: within 2A with
sigma of 0.002 and sigma for terminal atoms of 0.004
C65 \\sim C66 \\sim C61 \\sim C62 \\sim C63 \\sim C64 \\sim C60: within 2A with
sigma of 0.002 and sigma for terminal atoms of 0.004
C6 \\sim C5 \\sim C4 \\sim C3 \\sim C2 \\sim C8 \\sim C7: within 2A with sigma
of 0.002 and sigma for terminal atoms of 0.004
C105 \\sim C102 \\sim C103 \\sim C104: within 2A with sigma of 0.002 and sigma
for terminal atoms of 0.004
C11 \\sim C12 \\sim C10 \\sim C13: within 2A with sigma of 0.002 and sigma for
terminal atoms of 0.004
Uanis(Br5) \\sim Ueq, Uanis(Br6) \\sim Ueq: with sigma of 0.02 and sigma for
terminal atoms of 0.04
4. Rigid body (RIGU) restrains
 C36, C37, C39, C41, C38, C40, C42
 with sigma for 1-2 distances of 0.002 and sigma for 1-3 distances of 0.002
 C68, C69, C71, C73, C70, C72, C74
 with sigma for 1-2 distances of 0.002 and sigma for 1-3 distances of 0.002
 C44, C45, C47, C49, C46, C48, C50
 with sigma for 1-2 distances of 0.002 and sigma for 1-3 distances of 0.002
 C28, C30, C32, C34, C29, C31, C33
 with sigma for 1-2 distances of 0.002 and sigma for 1-3 distances of 0.002
 C15, C17, C19, C21, C16, C18, C20
 with sigma for 1-2 distances of 0.002 and sigma for 1-3 distances of 0.002
 C52, C54, C56, C58, C53, C55, C57
 with sigma for 1-2 distances of 0.002 and sigma for 1-3 distances of 0.002
 C86, C87, C89, C91, C88, C90, C92
 with sigma for 1-2 distances of 0.002 and sigma for 1-3 distances of 0.002
 C2, C3, C5, C7, C4, C6, C8
 with sigma for 1-2 distances of 0.002 and sigma for 1-3 distances of 0.002
 C107, C108, C110, C112, C109, C111, C113
 with sigma for 1-2 distances of 0.001 and sigma for 1-3 distances of 0.001
 C94, C95, C97, C99, C96, C98, C100
 with sigma for 1-2 distances of 0.001 and sigma for 1-3 distances of 0.001
 Br6, Br5
 with sigma for 1-2 distances of 0.002 and sigma for 1-3 distances of 0.002
 C60, C61, C63, C65, C62, C64, C66
 with sigma for 1-2 distances of 0.002 and sigma for 1-3 distances of 0.002
5. Others
 Sof(Br3)=Sof(Br4)=FVAR(1)
 Sof(Br1)=Sof(Br2)=FVAR(2)
 Sof(Br7)=Sof(Br8)=FVAR(3)
 Sof(Br5)=Sof(Br6)=FVAR(4)
 Sof(C96)=Sof(H96A)=Sof(H96B)=Sof(H96C)=Sof(C98)=Sof(H98A)=Sof(H98B)=Sof(H98C)=
 Sof(C100)=Sof(H10M)=Sof(H10N)=Sof(H10O)=1-FVAR(5)
 Sof(C95)=Sof(H95A)=Sof(H95B)=Sof(H95C)=Sof(C97)=Sof(H97A)=Sof(H97B)=Sof(H97C)=
 Sof(C99)=Sof(H99A)=Sof(H99B)=Sof(H99C)=FVAR(5)
 Sof(C38)=Sof(H38A)=Sof(H38B)=Sof(H38C)=Sof(C40)=Sof(H40A)=Sof(H40B)=Sof(H40C)=
 Sof(C42)=Sof(H42A)=Sof(H42B)=Sof(H42C)=1-FVAR(6)
 Sof(C37)=Sof(H37A)=Sof(H37B)=Sof(H37C)=Sof(C39)=Sof(H39A)=Sof(H39B)=Sof(H39C)=
 Sof(C41)=Sof(H41A)=Sof(H41B)=Sof(H41C)=FVAR(6)
 Sof(C70)=Sof(H70A)=Sof(H70B)=Sof(H70C)=Sof(C72)=Sof(H72A)=Sof(H72B)=Sof(H72C)=
 Sof(C74)=Sof(H74A)=Sof(H74B)=Sof(H74C)=1-FVAR(7)
 Sof(C69)=Sof(H69A)=Sof(H69B)=Sof(H69C)=Sof(C71)=Sof(H71A)=Sof(H71B)=Sof(H71C)=
 Sof(C73)=Sof(H73A)=Sof(H73B)=Sof(H73C)=FVAR(7)
 Sof(C46)=Sof(H46A)=Sof(H46B)=Sof(H46C)=Sof(C48)=Sof(H48A)=Sof(H48B)=Sof(H48C)=
 Sof(C50)=Sof(H50A)=Sof(H50B)=Sof(H50C)=1-FVAR(8)
 Sof(C45)=Sof(H45A)=Sof(H45B)=Sof(H45C)=Sof(C47)=Sof(H47A)=Sof(H47B)=Sof(H47C)=
 Sof(C49)=Sof(H49A)=Sof(H49B)=Sof(H49C)=FVAR(8)
 Sof(C29)=Sof(H29A)=Sof(H29B)=Sof(H29C)=Sof(C31)=Sof(H31A)=Sof(H31B)=Sof(H31C)=
 Sof(C33)=Sof(H33A)=Sof(H33B)=Sof(H33C)=1-FVAR(9)
 Sof(C30)=Sof(H30A)=Sof(H30B)=Sof(H30C)=Sof(C32)=Sof(H32A)=Sof(H32B)=Sof(H32C)=
 Sof(C34)=Sof(H34A)=Sof(H34B)=Sof(H34C)=FVAR(9)
 Sof(C16)=Sof(H16A)=Sof(H16B)=Sof(H16C)=Sof(C18)=Sof(H18A)=Sof(H18B)=Sof(H18C)=
 Sof(C20)=Sof(H20A)=Sof(H20B)=Sof(H20C)=1-FVAR(10)
 Sof(C17)=Sof(H17A)=Sof(H17B)=Sof(H17C)=Sof(C19)=Sof(H19A)=Sof(H19B)=Sof(H19C)=
 Sof(C21)=Sof(H21A)=Sof(H21B)=Sof(H21C)=FVAR(10)
 Sof(C53)=Sof(H53A)=Sof(H53B)=Sof(H53C)=Sof(C55)=Sof(H55A)=Sof(H55B)=Sof(H55C)=
 Sof(C57)=Sof(H57A)=Sof(H57B)=Sof(H57C)=1-FVAR(11)
 Sof(C54)=Sof(H54A)=Sof(H54B)=Sof(H54C)=Sof(C56)=Sof(H56A)=Sof(H56B)=Sof(H56C)=
 Sof(C58)=Sof(H58A)=Sof(H58B)=Sof(H58C)=FVAR(11)
 Sof(C88)=Sof(H88A)=Sof(H88B)=Sof(H88C)=Sof(C90)=Sof(H90A)=Sof(H90B)=Sof(H90C)=
 Sof(C92)=Sof(H92A)=Sof(H92B)=Sof(H92C)=1-FVAR(12)
 Sof(C87)=Sof(H87A)=Sof(H87B)=Sof(H87C)=Sof(C89)=Sof(H89A)=Sof(H89B)=Sof(H89C)=
 Sof(C91)=Sof(H91A)=Sof(H91B)=Sof(H91C)=FVAR(12)
 Sof(C62)=Sof(H62A)=Sof(H62B)=Sof(H62C)=Sof(C64)=Sof(H64A)=Sof(H64B)=Sof(H64C)=
 Sof(C66)=Sof(H66A)=Sof(H66B)=Sof(H66C)=1-FVAR(13)
 Sof(C61)=Sof(H61A)=Sof(H61B)=Sof(H61C)=Sof(C63)=Sof(H63A)=Sof(H63B)=Sof(H63C)=
 Sof(C65)=Sof(H65A)=Sof(H65B)=Sof(H65C)=FVAR(13)
 Sof(C109)=Sof(H10P)=Sof(H10Q)=Sof(H10R)=Sof(C111)=Sof(H11J)=Sof(H11K)=
 Sof(H11L)=Sof(C113)=Sof(H11M)=Sof(H11N)=Sof(H11O)=1-FVAR(14)
 Sof(C108)=Sof(H10J)=Sof(H10K)=Sof(H10L)=Sof(C110)=Sof(H11D)=Sof(H11E)=
 Sof(H11F)=Sof(C112)=Sof(H11G)=Sof(H11H)=Sof(H11I)=FVAR(14)
 Sof(C4)=Sof(H4A)=Sof(H4B)=Sof(H4C)=Sof(C6)=Sof(H6A)=Sof(H6B)=Sof(H6C)=Sof(C8)=
 Sof(H8A)=Sof(H8B)=Sof(H8C)=1-FVAR(15)
 Sof(C3)=Sof(H3A)=Sof(H3B)=Sof(H3C)=Sof(C5)=Sof(H5A)=Sof(H5B)=Sof(H5C)=Sof(C7)=
 Sof(H7A)=Sof(H7B)=Sof(H7C)=FVAR(15)
6.a Me refined with riding coordinates:
 C11(H11A,H11B,H11C), C12(H12A,H12B,H12C), C13(H13A,H13B,H13C), C24(H24A,H24B,
 H24C), C26(H26A,H26B,H26C), C77(H77A,H77B,H77C), C78(H78A,H78B,H78C), C79(H79A,
 H79B,H79C), C82(H82A,H82B,H82C), C83(H83A,H83B,H83C), C84(H84A,H84B,H84C),
 C103(H10A,H10B,H10C), C104(H10D,H10E,H10F), C105(H10G,H10H,H10I), C3(H3A,H3B,
 H3C), C5(H5A,H5B,H5C), C7(H7A,H7B,H7C), C19(H19A,H19B,H19C), C21(H21A,H21B,
 H21C), C30(H30A,H30B,H30C), C32(H32A,H32B,H32C), C34(H34A,H34B,H34C), C37(H37A,
 H37B,H37C), C39(H39A,H39B,H39C), C41(H41A,H41B,H41C), C45(H45A,H45B,H45C),
 C47(H47A,H47B,H47C), C49(H49A,H49B,H49C), C54(H54A,H54B,H54C), C56(H56A,H56B,
 H56C), C58(H58A,H58B,H58C), C61(H61A,H61B,H61C), C63(H63A,H63B,H63C), C65(H65A,
 H65B,H65C), C69(H69A,H69B,H69C), C71(H71A,H71B,H71C), C73(H73A,H73B,H73C),
 C87(H87A,H87B,H87C), C89(H89A,H89B,H89C), C91(H91A,H91B,H91C), C95(H95A,H95B,
 H95C), C97(H97A,H97B,H97C), C99(H99A,H99B,H99C), C108(H10J,H10K,H10L),
 C110(H11D,H11E,H11F), C112(H11G,H11H,H11I), C4(H4A,H4B,H4C), C6(H6A,H6B,H6C),
 C8(H8A,H8B,H8C), C16(H16A,H16B,H16C), C18(H18A,H18B,H18C), C20(H20A,H20B,H20C),
  C29(H29A,H29B,H29C), C31(H31A,H31B,H31C), C33(H33A,H33B,H33C), C38(H38A,H38B,
 H38C), C40(H40A,H40B,H40C), C42(H42A,H42B,H42C), C46(H46A,H46B,H46C), C48(H48A,
 H48B,H48C), C50(H50A,H50B,H50C), C53(H53A,H53B,H53C), C55(H55A,H55B,H55C),
 C57(H57A,H57B,H57C), C62(H62A,H62B,H62C), C64(H64A,H64B,H64C), C66(H66A,H66B,
 H66C), C70(H70A,H70B,H70C), C72(H72A,H72B,H72C), C74(H74A,H74B,H74C), C88(H88A,
 H88B,H88C), C90(H90A,H90B,H90C), C92(H92A,H92B,H92C), C96(H96A,H96B,H96C),
 C98(H98A,H98B,H98C), C100(H10M,H10N,H10O), C109(H10P,H10Q,H10R), C111(H11J,
 H11K,H11L), C113(H11M,H11N,H11O)
6.b Idealised Me refined as rotating group:
 C25(H25A,H25B,H25C), C17(H17A,H17B,H17C)
;
_olex2_submission_special_instructions 'No special instructions were received'
_oxdiff_exptl_absorpt_empirical_details
;
Empirical correction (ABSPACK) includes:
- Absorption correction using spherical harmonics
- Frame scaling
;
_oxdiff_exptl_absorpt_empirical_full_max 1.241
_oxdiff_exptl_absorpt_empirical_full_min 0.874

loop_
_space_group_symop_operation_xyz
'x, y, z'
'-x+1/2, y, -z'
'x+1/2, y+1/2, z+1/2'
'-x+1, y+1/2, -z+1/2'
'-x, -y, -z'
'x-1/2, -y, z'
'-x+1/2, -y+1/2, -z+1/2'
'x, -y+1/2, z+1/2'

loop_
_atom_site_label
_atom_site_type_symbol
_atom_site_fract_x
_atom_site_fract_y
_atom_site_fract_z
_atom_site_U_iso_or_equiv
_atom_site_adp_type
_atom_site_occupancy
_atom_site_site_symmetry_order
_atom_site_calc_flag
_atom_site_refinement_flags_posn
_atom_site_refinement_flags_adp
_atom_site_refinement_flags_occupancy
_atom_site_disorder_assembly
_atom_site_disorder_group
Cr1 Cr 0.31149(2) 0.81917(4) 0.40948(2) 0.03149(16) Uani 1 1 d . . . . .
Cr2 Cr 0.38725(2) 0.95192(4) 0.41499(2) 0.03034(15) Uani 1 1 d . . . . .
Cr3 Cr 0.46935(2) 0.94905(4) 0.39104(2) 0.03393(16) Uani 1 1 d . . . . .
Cr4 Cr 0.51824(2) 0.81027(4) 0.36199(2) 0.03536(17) Uani 1 1 d . . . . .
Cr5 Cr 0.50161(2) 0.61357(4) 0.34117(2) 0.03458(16) Uani 1 1 d . . . . .
Cr6 Cr 0.42507(2) 0.48229(4) 0.33626(2) 0.02720(15) Uani 1 1 d . . . . .
Cr7 Cr 0.34062(2) 0.48586(4) 0.35761(2) 0.02794(15) Uani 1 1 d . . . . .
Cr8 Cr 0.30194(2) 0.61886(4) 0.39618(2) 0.02948(15) Uani 1 1 d . . . . .
F1 F 0.36728(6) 0.84462(12) 0.41576(5) 0.0305(5) Uani 1 1 d . . . . .
F2 F 0.41499(7) 0.91609(13) 0.38714(5) 0.0320(5) Uani 1 1 d . . . . .
F3 F 0.48503(7) 0.84008(12) 0.38616(5) 0.0313(5) Uani 1 1 d . . . . .
F4 F 0.48289(7) 0.72034(12) 0.34436(5) 0.0325(5) Uani 1 1 d . . . . .
F5 F 0.45964(7) 0.57307(12) 0.35494(5) 0.0315(5) Uani 1 1 d . . . . .
F6 F 0.37882(6) 0.53571(12) 0.34118(5) 0.0284(5) Uani 1 1 d . . . . .
F7 F 0.34586(6) 0.57719(12) 0.38502(5) 0.0297(5) Uani 1 1 d . . . . .
F8 F 0.31517(7) 0.72493(12) 0.38598(5) 0.0313(5) Uani 1 1 d . . . . .
O1 O 0.30478(10) 0.91444(18) 0.43298(8) 0.0455(8) Uani 1 1 d . . . . .
O2 O 0.36073(10) 0.99107(18) 0.44415(8) 0.0450(8) Uani 1 1 d . . . . .
O3 O 0.29142(9) 0.88137(17) 0.36950(7) 0.0425(7) Uani 1 1 d . . . . .
O4 O 0.33808(9) 0.97920(17) 0.37734(7) 0.0405(7) Uani 1 1 d . . . . .
O5 O 0.40501(10) 1.06291(16) 0.41386(8) 0.0443(8) Uani 1 1 d . . . . .
O6 O 0.45509(11) 1.06126(17) 0.39415(9) 0.0550(9) Uani 1 1 d . . . . .
O7 O 0.43537(9) 0.92267(18) 0.45268(7) 0.0392(7) Uani 1 1 d . . . . .
O8 O 0.48906(9) 0.92913(19) 0.43726(7) 0.0446(7) Uani 1 1 d . . . . .
O9 O 0.52367(11) 0.99062(19) 0.39623(10) 0.0568(9) Uani 1 1 d . . . . .
O10 O 0.55641(11) 0.8995(2) 0.37903(10) 0.0649(11) Uani 1 1 d . . . . .
O11 O 0.45056(11) 0.96505(19) 0.34437(8) 0.0504(8) Uani 1 1 d . . . . .
O12 O 0.48471(12) 0.87731(19) 0.32587(8) 0.0529(9) Uani 1 1 d . . . . .
O13 O 0.55231(11) 0.7828(2) 0.33705(10) 0.0611(10) Uani 1 1 d . . . . .
O14 O 0.54418(10) 0.65345(19) 0.32600(9) 0.0557(9) Uani 1 1 d . . . . .
O15 O 0.55386(10) 0.74575(19) 0.39820(8) 0.0519(8) Uani 1 1 d . . . . .
O16 O 0.54065(10) 0.61689(18) 0.38583(8) 0.0536(9) Uani 1 1 d . . . . .
O17 O 0.52239(10) 0.50529(18) 0.33883(10) 0.0570(10) Uani 1 1 d . . . . .
O18 O 0.47023(9) 0.42071(16) 0.33200(8) 0.0401(7) Uani 1 1 d . . . . .
O19 O 0.46380(9) 0.60945(18) 0.29602(7) 0.0428(7) Uani 1 1 d . . . . .
O20 O 0.41066(9) 0.53003(18) 0.29322(7) 0.0379(7) Uani 1 1 d . . . . .
O21 O 0.38982(8) 0.39130(16) 0.31530(7) 0.0356(7) Uani 1 1 d . . . . .
O22 O 0.33392(9) 0.39493(16) 0.32830(7) 0.0378(7) Uani 1 1 d . . . . .
O23 O 0.44226(8) 0.44223(16) 0.38065(7) 0.0334(6) Uani 1 1 d . . . . .
O24 O 0.38635(8) 0.44097(16) 0.39381(7) 0.0334(6) Uani 1 1 d . . . . .
O25 O 0.30347(9) 0.42874(17) 0.37412(8) 0.0418(7) Uani 1 1 d . . . . .
O26 O 0.28850(10) 0.51168(17) 0.40777(8) 0.0444(8) Uani 1 1 d . . . . .
O27 O 0.29429(9) 0.53751(19) 0.32381(7) 0.0441(7) Uani 1 1 d . . . . .
O28 O 0.26343(8) 0.60708(18) 0.35173(7) 0.0406(7) Uani 1 1 d . . . . .
O29 O 0.25551(9) 0.65838(17) 0.40666(8) 0.0417(7) Uani 1 1 d . . . . .
O30 O 0.25439(9) 0.79332(17) 0.40261(8) 0.0446(8) Uani 1 1 d . . . . .
O31 O 0.33923(9) 0.63122(17) 0.44099(7) 0.0399(7) Uani 1 1 d . . . . .
O32 O 0.33091(9) 0.76105(17) 0.45083(7) 0.0381(7) Uani 1 1 d . . . . .
C1 C 0.32699(14) 0.9733(2) 0.44641(11) 0.0407(10) Uani 1 1 d D . . . .
C2 C 0.31103(13) 1.0267(2) 0.46719(11) 0.0734(13) Uani 1 1 d D U . . .
C9 C 0.30418(14) 0.9464(3) 0.36187(10) 0.0377(10) Uani 1 1 d . . . . .
C10 C 0.2756(2) 0.9912(4) 0.33220(15) 0.0759(14) Uani 1 1 d . U . . .
C11 C 0.2608(2) 1.0654(4) 0.34515(17) 0.1005(19) Uani 1 1 d . U . . .
H11A H 0.284094 1.096910 0.358023 0.151 Uiso 1 1 calc R . . . .
H11B H 0.243402 1.097404 0.327430 0.151 Uiso 1 1 calc R . . . .
H11C H 0.245487 1.048616 0.358133 0.151 Uiso 1 1 calc R . . . .
C12 C 0.2416(2) 0.9389(4) 0.31197(16) 0.0940(19) Uani 1 1 d . U . . .
H12A H 0.226175 0.919783 0.324552 0.141 Uiso 1 1 calc R . . . .
H12B H 0.223722 0.969249 0.293912 0.141 Uiso 1 1 calc R . . . .
H12C H 0.252681 0.893781 0.304349 0.141 Uiso 1 1 calc R . . . .
C13 C 0.3001(2) 1.0216(4) 0.31233(15) 0.0837(17) Uani 1 1 d . U . . .
H13A H 0.322142 1.055487 0.325483 0.125 Uiso 1 1 calc R . . . .
H13B H 0.311220 0.976516 0.304709 0.125 Uiso 1 1 calc R . . . .
H13C H 0.282261 1.051984 0.294271 0.125 Uiso 1 1 calc R . . . .
C14 C 0.42797(15) 1.0959(2) 0.40161(11) 0.0411(10) Uani 1 1 d D . . . .
C15 C 0.42151(13) 1.1862(2) 0.39403(10) 0.0627(11) Uani 1 1 d D U . . .
C22 C 0.47197(13) 0.9092(2) 0.45645(10) 0.0362(10) Uani 1 1 d . . . . .
C23 C 0.49772(17) 0.8607(3) 0.48596(12) 0.0593(14) Uani 1 1 d . . . . .
C24 C 0.54356(19) 0.8804(5) 0.49580(18) 0.100(2) Uani 1 1 d . . . . .
H24A H 0.552158 0.869921 0.478017 0.150 Uiso 1 1 calc R . . . .
H24B H 0.548067 0.936266 0.501748 0.150 Uiso 1 1 calc R . . . .
H24C H 0.559214 0.847399 0.513823 0.150 Uiso 1 1 calc R . . . .
C25 C 0.4837(2) 0.8771(4) 0.51396(13) 0.088(2) Uani 1 1 d . . . . .
H25A H 0.490599 0.931558 0.521309 0.132 Uiso 1 1 calc GR . . . .
H25B H 0.497330 0.840424 0.531259 0.132 Uiso 1 1 calc GR . . . .
H25C H 0.454467 0.869716 0.506987 0.132 Uiso 1 1 calc GR . . . .
C26 C 0.4893(3) 0.7726(3) 0.47455(18) 0.103(3) Uani 1 1 d . . . . .
H26A H 0.498442 0.763935 0.456900 0.155 Uiso 1 1 calc R . . . .
H26B H 0.504028 0.737129 0.491998 0.155 Uiso 1 1 calc R . . . .
H26C H 0.460347 0.761824 0.467628 0.155 Uiso 1 1 calc R . . . .
C27 C 0.55387(14) 0.9657(3) 0.39082(11) 0.0420(11) Uani 1 1 d D . . . .
C28 C 0.59015(14) 1.0235(3) 0.39726(12) 0.0783(14) Uani 1 1 d D U . . .
C35 C 0.45994(14) 0.9340(3) 0.32254(10) 0.0416(11) Uani 1 1 d D . . . .
C36 C 0.44103(15) 0.9687(3) 0.28864(11) 0.0878(16) Uani 1 1 d D U . . .
C43 C 0.55967(13) 0.7202(3) 0.32506(11) 0.0396(10) Uani 1 1 d D . . . .
C44 C 0.58879(15) 0.7257(3) 0.30686(13) 0.0843(14) Uani 1 1 d D U . . .
C51 C 0.56031(12) 0.6724(3) 0.40400(10) 0.0408(10) Uani 1 1 d D . . . .
C52 C 0.59523(14) 0.6490(3) 0.43494(11) 0.0831(14) Uani 1 1 d D U . . .
C59 C 0.50630(13) 0.4365(2) 0.33502(11) 0.0405(10) Uani 1 1 d D . . . .
C60 C 0.53456(12) 0.3644(2) 0.33659(11) 0.0696(12) Uani 1 1 d D U . . .
C67 C 0.42923(13) 0.5779(3) 0.28143(9) 0.0356(9) Uani 1 1 d D . . . .
C68 C 0.40762(14) 0.5987(3) 0.24597(9) 0.0740(12) Uani 1 1 d D U . . .
C75 C 0.35353(12) 0.3711(2) 0.31137(9) 0.0299(9) Uani 1 1 d . . . . .
C76 C 0.33109(14) 0.3156(2) 0.28313(10) 0.0384(10) Uani 1 1 d . . . . .
C77 C 0.3079(2) 0.3723(4) 0.25542(13) 0.082(2) Uani 1 1 d . . . . .
H77A H 0.327277 0.405685 0.250414 0.123 Uiso 1 1 calc R . . . .
H77B H 0.292329 0.341140 0.236781 0.123 Uiso 1 1 calc R . . . .
H77C H 0.289575 0.405696 0.261631 0.123 Uiso 1 1 calc R . . . .
C78 C 0.30027(16) 0.2628(3) 0.29097(13) 0.0558(13) Uani 1 1 d . . . . .
H78A H 0.281484 0.296340 0.296606 0.084 Uiso 1 1 calc R . . . .
H78B H 0.285189 0.230687 0.272481 0.084 Uiso 1 1 calc R . . . .
H78C H 0.314703 0.228055 0.308758 0.084 Uiso 1 1 calc R . . . .
C79 C 0.36105(19) 0.2630(4) 0.27415(15) 0.0711(17) Uani 1 1 d . . . . .
H79A H 0.380386 0.296648 0.269235 0.107 Uiso 1 1 calc R . . . .
H79B H 0.375584 0.228244 0.291909 0.107 Uiso 1 1 calc R . . . .
H79C H 0.346070 0.230876 0.255632 0.107 Uiso 1 1 calc R . . . .
C80 C 0.42477(12) 0.4463(2) 0.40103(10) 0.0303(9) Uani 1 1 d . . . . .
C81 C 0.45133(15) 0.4628(3) 0.43593(11) 0.0461(11) Uani 1 1 d . . . . .
C82 C 0.4309(2) 0.4338(4) 0.45905(13) 0.084(2) Uani 1 1 d . . . . .
H82A H 0.448575 0.445285 0.480838 0.126 Uiso 1 1 calc R . . . .
H82B H 0.405068 0.461162 0.454301 0.126 Uiso 1 1 calc R . . . .
H82C H 0.426167 0.376707 0.456523 0.126 Uiso 1 1 calc R . . . .
C83 C 0.49391(19) 0.4257(4) 0.44487(15) 0.084(2) Uani 1 1 d . . . . .
H83A H 0.509894 0.437297 0.467056 0.127 Uiso 1 1 calc R . . . .
H83B H 0.491388 0.368389 0.441787 0.127 Uiso 1 1 calc R . . . .
H83C H 0.507357 0.448115 0.431421 0.127 Uiso 1 1 calc R . . . .
C84 C 0.45474(19) 0.5555(3) 0.43770(13) 0.0653(16) Uani 1 1 d . . . . .
H84A H 0.471285 0.571506 0.459271 0.098 Uiso 1 1 calc R . . . .
H84B H 0.467324 0.574233 0.423082 0.098 Uiso 1 1 calc R . . . .
H84C H 0.427723 0.578573 0.431843 0.098 Uiso 1 1 calc R . . . .
C85 C 0.28912(13) 0.4434(2) 0.39555(12) 0.0426(11) Uani 1 1 d D . . . .
C86 C 0.27202(17) 0.3726(3) 0.40851(14) 0.0907(17) Uani 1 1 d D U . . .
C93 C 0.26602(14) 0.5803(3) 0.32637(11) 0.0498(12) Uani 1 1 d D . . . .
C94 C 0.2305(2) 0.6000(5) 0.29454(14) 0.156(4) Uani 1 1 d D U . . .
C101 C 0.23841(13) 0.7264(3) 0.40436(11) 0.0394(10) Uani 1 1 d . . . . .
C102 C 0.19440(17) 0.7289(4) 0.40367(18) 0.0735(13) Uani 1 1 d . U . . .
C103 C 0.16764(18) 0.7667(4) 0.37242(19) 0.0848(16) Uani 1 1 d . U . . .
H10A H 0.177723 0.819737 0.370737 0.127 Uiso 1 1 calc R . . . .
H10B H 0.168198 0.734122 0.354773 0.127 Uiso 1 1 calc R . . . .
H10C H 0.139867 0.770399 0.371774 0.127 Uiso 1 1 calc R . . . .
C104 C 0.1948(2) 0.7825(4) 0.43207(19) 0.0884(16) Uani 1 1 d . U . . .
H10D H 0.211968 0.758189 0.452014 0.133 Uiso 1 1 calc R . . . .
H10E H 0.205478 0.834844 0.430098 0.133 Uiso 1 1 calc R . . . .
H10F H 0.167273 0.787935 0.431783 0.133 Uiso 1 1 calc R . . . .
C105 C 0.17909(18) 0.6447(4) 0.40697(19) 0.0822(15) Uani 1 1 d . U . . .
H10G H 0.196532 0.621449 0.427059 0.123 Uiso 1 1 calc R . . . .
H10H H 0.151366 0.647868 0.406468 0.123 Uiso 1 1 calc R . . . .
H10I H 0.179697 0.611590 0.389467 0.123 Uiso 1 1 calc R . . . .
C106 C 0.34316(12) 0.6907(3) 0.45955(9) 0.0345(9) Uani 1 1 d D . . . .
C107 C 0.36243(12) 0.6734(2) 0.49565(8) 0.0586(10) Uani 1 1 d D U . . .
C3 C 0.3228(7) 1.1131(6) 0.4623(6) 0.0785(19) Uani 0.202(7) 1 d D U P A 1
H3A H 0.309704 1.127734 0.440048 0.118 Uiso 0.202(7) 1 calc R . P A 1
H3B H 0.313953 1.149027 0.475409 0.118 Uiso 0.202(7) 1 calc R . P A 1
H3C H 0.352159 1.116747 0.468463 0.118 Uiso 0.202(7) 1 calc R . P A 1
C5 C 0.3317(7) 1.0027(14) 0.5025(2) 0.0787(19) Uani 0.202(7) 1 d D U P A 1
H5A H 0.361005 1.007377 0.508885 0.118 Uiso 0.202(7) 1 calc R . P A 1
H5B H 0.322307 1.037557 0.515636 0.118 Uiso 0.202(7) 1 calc R . P A 1
H5C H 0.324640 0.947864 0.505273 0.118 Uiso 0.202(7) 1 calc R . P A 1
C7 C 0.2643(2) 1.0195(14) 0.4567(6) 0.0777(19) Uani 0.202(7) 1 d D U P A 1
H7A H 0.251645 1.034808 0.434457 0.117 Uiso 0.202(7) 1 calc R . P A 1
H7B H 0.257152 0.964791 0.459344 0.117 Uiso 0.202(7) 1 calc R . P A 1
H7C H 0.254819 1.054484 0.469706 0.117 Uiso 0.202(7) 1 calc R . P A 1
C17 C 0.4631(2) 1.2292(7) 0.4095(3) 0.066(2) Uani 0.349(8) 1 d D U P B 1
H17A H 0.469777 1.233386 0.432326 0.099 Uiso 0.349(8) 1 calc GR . P B 1
H17B H 0.461356 1.282260 0.400423 0.099 Uiso 0.349(8) 1 calc GR . P B 1
H17C H 0.484099 1.198933 0.405355 0.099 Uiso 0.349(8) 1 calc GR . P B 1
C19 C 0.3887(3) 1.2270(7) 0.4041(4) 0.0688(17) Uani 0.349(8) 1 d D U P B 1
H19A H 0.386883 1.283078 0.398429 0.103 Uiso 0.349(8) 1 calc R . P B 1
H19B H 0.362516 1.201567 0.393281 0.103 Uiso 0.349(8) 1 calc R . P B 1
H19C H 0.396094 1.221842 0.427026 0.103 Uiso 0.349(8) 1 calc R . P B 1
C21 C 0.4084(5) 1.1871(8) 0.35720(14) 0.0694(17) Uani 0.349(8) 1 d D U P B 1
H21A H 0.429258 1.161411 0.351208 0.104 Uiso 0.349(8) 1 calc R . P B 1
H21B H 0.382860 1.158618 0.347669 0.104 Uiso 0.349(8) 1 calc R . P B 1
H21C H 0.404984 1.241878 0.349663 0.104 Uiso 0.349(8) 1 calc R . P B 1
C30 C 0.6285(3) 0.9762(6) 0.4175(3) 0.084(2) Uani 0.550(12) 1 d D U P C 1
H30A H 0.630784 0.928480 0.406048 0.126 Uiso 0.550(12) 1 calc R . P C 1
H30B H 0.652505 1.009181 0.421545 0.126 Uiso 0.550(12) 1 calc R . P C 1
H30C H 0.626325 0.961187 0.437632 0.126 Uiso 0.550(12) 1 calc R . P C 1
C32 C 0.5857(3) 1.0998(5) 0.4149(3) 0.085(2) Uani 0.550(12) 1 d D U P C 1
H32A H 0.609186 1.134066 0.418399 0.127 Uiso 0.550(12) 1 calc R . P C 1
H32B H 0.561109 1.127914 0.402155 0.127 Uiso 0.550(12) 1 calc R . P C 1
H32C H 0.584189 1.085442 0.435321 0.127 Uiso 0.550(12) 1 calc R . P C 1
C34 C 0.5921(4) 1.0446(7) 0.36446(18) 0.0842(19) Uani 0.550(12) 1 d D U P C 1
H34A H 0.594870 0.996055 0.353681 0.126 Uiso 0.550(12) 1 calc R . P C 1
H34B H 0.567300 1.072119 0.351616 0.126 Uiso 0.550(12) 1 calc R . P C 1
H34C H 0.615387 1.078985 0.367466 0.126 Uiso 0.550(12) 1 calc R . P C 1
C37 C 0.4091(3) 1.0339(5) 0.2855(2) 0.093(2) Uani 0.647(9) 1 d D U P D 1
H37A H 0.387500 1.012258 0.291754 0.140 Uiso 0.647(9) 1 calc R . P D 1
H37B H 0.421872 1.078429 0.299336 0.140 Uiso 0.647(9) 1 calc R . P D 1
H37C H 0.397613 1.052094 0.263592 0.140 Uiso 0.647(9) 1 calc R . P D 1
C39 C 0.4204(3) 0.8997(5) 0.2658(2) 0.094(2) Uani 0.647(9) 1 d D U P D 1
H39A H 0.440339 0.858177 0.267557 0.141 Uiso 0.647(9) 1 calc R . P D 1
H39B H 0.398426 0.877982 0.271436 0.141 Uiso 0.647(9) 1 calc R . P D 1
H39C H 0.409570 0.919433 0.244052 0.141 Uiso 0.647(9) 1 calc R . P D 1
C41 C 0.4752(2) 1.0031(6) 0.2788(2) 0.0917(19) Uani 0.647(9) 1 d D U P D 1
H41A H 0.495383 0.962077 0.280732 0.138 Uiso 0.647(9) 1 calc R . P D 1
H41B H 0.463743 1.021348 0.256834 0.138 Uiso 0.647(9) 1 calc R . P D 1
H41C H 0.488002 1.047683 0.292578 0.138 Uiso 0.647(9) 1 calc R . P D 1
C45 C 0.5614(2) 0.7471(5) 0.27261(18) 0.0943(18) Uani 0.710(6) 1 d D U P E 1
H45A H 0.541164 0.705563 0.264046 0.141 Uiso 0.710(6) 1 calc R . P E 1
H45B H 0.547879 0.797519 0.272574 0.141 Uiso 0.710(6) 1 calc R . P E 1
H45C H 0.577930 0.751707 0.259522 0.141 Uiso 0.710(6) 1 calc R . P E 1
C47 C 0.6100(2) 0.6459(4) 0.3067(2) 0.0879(18) Uani 0.710(6) 1 d D U P E 1
H47A H 0.589613 0.604610 0.298110 0.132 Uiso 0.710(6) 1 calc R . P E 1
H47B H 0.626437 0.650558 0.293595 0.132 Uiso 0.710(6) 1 calc R . P E 1
H47C H 0.627326 0.632096 0.328356 0.132 Uiso 0.710(6) 1 calc R . P E 1
C49 C 0.6208(2) 0.7911(4) 0.3204(2) 0.0880(18) Uani 0.710(6) 1 d D U P E 1
H49A H 0.638645 0.792910 0.308358 0.132 Uiso 0.710(6) 1 calc R . P E 1
H49B H 0.607274 0.842262 0.318850 0.132 Uiso 0.710(6) 1 calc R . P E 1
H49C H 0.636695 0.779623 0.342613 0.132 Uiso 0.710(6) 1 calc R . P E 1
C54 C 0.6089(4) 0.5633(5) 0.4318(3) 0.091(2) Uani 0.450(7) 1 d D U P F 1
H54A H 0.618254 0.560536 0.414053 0.137 Uiso 0.450(7) 1 calc R . P F 1
H54B H 0.630990 0.548332 0.451334 0.137 Uiso 0.450(7) 1 calc R . P F 1
H54C H 0.586170 0.527078 0.428053 0.137 Uiso 0.450(7) 1 calc R . P F 1
C56 C 0.5805(4) 0.6533(8) 0.4630(2) 0.0890(18) Uani 0.450(7) 1 d D U P F 1
H56A H 0.557704 0.617105 0.459251 0.134 Uiso 0.450(7) 1 calc R . P F 1
H56B H 0.602539 0.638222 0.482542 0.134 Uiso 0.450(7) 1 calc R . P F 1
H56C H 0.571862 0.707404 0.465042 0.134 Uiso 0.450(7) 1 calc R . P F 1
C58 C 0.6313(3) 0.7062(7) 0.4408(3) 0.090(2) Uani 0.450(7) 1 d D U P F 1
H58A H 0.640517 0.703265 0.423001 0.136 Uiso 0.450(7) 1 calc R . P F 1
H58B H 0.622695 0.760294 0.442795 0.136 Uiso 0.450(7) 1 calc R . P F 1
H58C H 0.653372 0.691112 0.460295 0.136 Uiso 0.450(7) 1 calc R . P F 1
C61 C 0.5429(5) 0.3014(9) 0.3634(4) 0.0755(19) Uani 0.290(10) 1 d D U P G 1
H61A H 0.561084 0.260637 0.360863 0.113 Uiso 0.290(10) 1 calc R . P G 1
H61B H 0.555509 0.327010 0.384006 0.113 Uiso 0.290(10) 1 calc R . P G 1
H61C H 0.517411 0.276919 0.362134 0.113 Uiso 0.290(10) 1 calc R . P G 1
C63 C 0.5753(3) 0.4015(10) 0.3373(5) 0.069(2) Uani 0.290(10) 1 d D U P G 1
H63A H 0.569663 0.440814 0.320463 0.104 Uiso 0.290(10) 1 calc R . P G 1
H63B H 0.589007 0.426938 0.357822 0.104 Uiso 0.290(10) 1 calc R . P G 1
H63C H 0.592533 0.359782 0.334186 0.104 Uiso 0.290(10) 1 calc R . P G 1
C65 C 0.5117(5) 0.3257(11) 0.3035(3) 0.076(2) Uani 0.290(10) 1 d D U P G 1
H65A H 0.506635 0.365815 0.286987 0.115 Uiso 0.290(10) 1 calc R . P G 1
H65B H 0.528179 0.283175 0.299961 0.115 Uiso 0.290(10) 1 calc R . P G 1
H65C H 0.485910 0.304069 0.303027 0.115 Uiso 0.290(10) 1 calc R . P G 1
C69 C 0.3675(2) 0.6409(5) 0.24264(19) 0.0842(16) Uani 0.770(6) 1 d D U P H 1
H69A H 0.352939 0.654985 0.220462 0.126 Uiso 0.770(6) 1 calc R . P H 1
H69B H 0.350774 0.605333 0.249752 0.126 Uiso 0.770(6) 1 calc R . P H 1
H69C H 0.373401 0.688871 0.255589 0.126 Uiso 0.770(6) 1 calc R . P H 1
C71 C 0.3979(2) 0.5205(4) 0.22676(17) 0.0822(16) Uani 0.770(6) 1 d D U P H 1
H71A H 0.384242 0.532586 0.204277 0.123 Uiso 0.770(6) 1 calc R . P H 1
H71B H 0.423070 0.492076 0.229902 0.123 Uiso 0.770(6) 1 calc R . P H 1
H71C H 0.380327 0.487642 0.233988 0.123 Uiso 0.770(6) 1 calc R . P H 1
C73 C 0.4331(2) 0.6530(4) 0.23295(18) 0.0786(16) Uani 0.770(6) 1 d D U P H 1
H73A H 0.417986 0.664109 0.210571 0.118 Uiso 0.770(6) 1 calc R . P H 1
H73B H 0.438941 0.702749 0.244821 0.118 Uiso 0.770(6) 1 calc R . P H 1
H73C H 0.458506 0.626506 0.235237 0.118 Uiso 0.770(6) 1 calc R . P H 1
C87 C 0.2813(5) 0.2916(5) 0.3966(4) 0.096(2) Uani 0.399(9) 1 d D U P I 1
H87A H 0.270431 0.291042 0.373405 0.144 Uiso 0.399(9) 1 calc R . P I 1
H87B H 0.310594 0.283509 0.404235 0.144 Uiso 0.399(9) 1 calc R . P I 1
H87C H 0.268806 0.249218 0.404480 0.144 Uiso 0.399(9) 1 calc R . P I 1
C89 C 0.2257(2) 0.3874(9) 0.3957(4) 0.097(2) Uani 0.399(9) 1 d D U P I 1
H89A H 0.220189 0.438533 0.403390 0.145 Uiso 0.399(9) 1 calc R . P I 1
H89B H 0.215397 0.387565 0.372583 0.145 Uiso 0.399(9) 1 calc R . P I 1
H89C H 0.212459 0.345329 0.403156 0.145 Uiso 0.399(9) 1 calc R . P I 1
C91 C 0.2891(5) 0.3744(9) 0.44519(19) 0.098(2) Uani 0.399(9) 1 d D U P I 1
H91A H 0.283095 0.425687 0.452490 0.147 Uiso 0.399(9) 1 calc R . P I 1
H91B H 0.276613 0.332230 0.453235 0.147 Uiso 0.399(9) 1 calc R . P I 1
H91C H 0.318401 0.366521 0.452989 0.147 Uiso 0.399(9) 1 calc R . P I 1
C95 C 0.1937(4) 0.5608(12) 0.3002(4) 0.161(4) Uani 0.383(8) 1 d D U P J 1
H95A H 0.192466 0.580169 0.320178 0.241 Uiso 0.383(8) 1 calc R . P J 1
H95B H 0.168645 0.574611 0.282824 0.241 Uiso 0.383(8) 1 calc R . P J 1
H95C H 0.197014 0.503275 0.301261 0.241 Uiso 0.383(8) 1 calc R . P J 1
C97 C 0.2330(5) 0.5697(12) 0.2626(3) 0.159(4) Uani 0.383(8) 1 d D U P J 1
H97A H 0.208805 0.586454 0.244997 0.239 Uiso 0.383(8) 1 calc R . P J 1
H97B H 0.256999 0.591795 0.260025 0.239 Uiso 0.383(8) 1 calc R . P J 1
H97C H 0.234646 0.511851 0.263030 0.239 Uiso 0.383(8) 1 calc R . P J 1
C99 C 0.2263(6) 0.6925(6) 0.2940(4) 0.158(4) Uani 0.383(8) 1 d D U P J 1
H99A H 0.224793 0.710566 0.314008 0.237 Uiso 0.383(8) 1 calc R . P J 1
H99B H 0.249789 0.716472 0.291123 0.237 Uiso 0.383(8) 1 calc R . P J 1
H99C H 0.201690 0.708134 0.276512 0.237 Uiso 0.383(8) 1 calc R . P J 1
C108 C 0.3358(3) 0.6132(6) 0.5052(2) 0.0653(17) Uani 0.567(15) 1 d D U P K 1
H10J H 0.348035 0.602550 0.527939 0.098 Uiso 0.567(15) 1 calc R . P K 1
H10K H 0.308732 0.635314 0.500276 0.098 Uiso 0.567(15) 1 calc R . P K 1
H10L H 0.333886 0.563857 0.493483 0.098 Uiso 0.567(15) 1 calc R . P K 1
C110 C 0.3659(4) 0.7522(4) 0.5143(2) 0.0636(17) Uani 0.567(15) 1 d D U P K 1
H11D H 0.378049 0.741635 0.536978 0.095 Uiso 0.567(15) 1 calc R . P K 1
H11E H 0.382950 0.789459 0.508231 0.095 Uiso 0.567(15) 1 calc R . P K 1
H11F H 0.339001 0.775032 0.509242 0.095 Uiso 0.567(15) 1 calc R . P K 1
C112 C 0.4052(2) 0.6381(8) 0.5024(2) 0.0663(17) Uani 0.567(15) 1 d D U P K 1
H11G H 0.418172 0.626603 0.524961 0.099 Uiso 0.567(15) 1 calc R . P K 1
H11H H 0.402754 0.589233 0.490241 0.099 Uiso 0.567(15) 1 calc R . P K 1
H11I H 0.421621 0.676285 0.496110 0.099 Uiso 0.567(15) 1 calc R . P K 1
C4 C 0.3419(2) 1.0924(4) 0.48422(18) 0.0794(16) Uani 0.798(7) 1 d D U P A 2
H4A H 0.367066 1.068012 0.498207 0.119 Uiso 0.798(7) 1 calc R . P A 2
H4B H 0.347432 1.125139 0.468471 0.119 Uiso 0.798(7) 1 calc R . P A 2
H4C H 0.330715 1.125521 0.496707 0.119 Uiso 0.798(7) 1 calc R . P A 2
C6 C 0.3028(2) 0.9731(4) 0.49205(16) 0.0773(15) Uani 0.798(7) 1 d D U P A 2
H6A H 0.283345 0.931917 0.481176 0.116 Uiso 0.798(7) 1 calc R . P A 2
H6B H 0.328103 0.948503 0.505675 0.116 Uiso 0.798(7) 1 calc R . P A 2
H6C H 0.291801 1.005241 0.504948 0.116 Uiso 0.798(7) 1 calc R . P A 2
C8 C 0.27079(19) 1.0642(4) 0.44481(17) 0.0848(17) Uani 0.798(7) 1 d D U P A 2
H8A H 0.251649 1.022253 0.434263 0.127 Uiso 0.798(7) 1 calc R . P A 2
H8B H 0.259340 1.097233 0.457163 0.127 Uiso 0.798(7) 1 calc R . P A 2
H8C H 0.276057 1.096852 0.428928 0.127 Uiso 0.798(7) 1 calc R . P A 2
C16 C 0.4597(2) 1.2246(4) 0.3906(2) 0.0664(15) Uani 0.651(8) 1 d D U P B 2
H16A H 0.482446 1.221077 0.410834 0.100 Uiso 0.651(8) 1 calc R . P B 2
H16B H 0.466345 1.196611 0.374327 0.100 Uiso 0.651(8) 1 calc R . P B 2
H16C H 0.454127 1.280256 0.384633 0.100 Uiso 0.651(8) 1 calc R . P B 2
C18 C 0.4112(3) 1.2285(4) 0.42082(17) 0.0618(16) Uani 0.651(8) 1 d D U P B 2
H18A H 0.387303 1.203963 0.422734 0.093 Uiso 0.651(8) 1 calc R . P B 2
H18B H 0.434123 1.223369 0.440884 0.093 Uiso 0.651(8) 1 calc R . P B 2
H18C H 0.405892 1.284571 0.415587 0.093 Uiso 0.651(8) 1 calc R . P B 2
C20 C 0.3845(2) 1.1909(5) 0.36217(16) 0.0758(17) Uani 0.651(8) 1 d D U P B 2
H20A H 0.360973 1.166499 0.364819 0.114 Uiso 0.651(8) 1 calc R . P B 2
H20B H 0.378585 1.246319 0.356014 0.114 Uiso 0.651(8) 1 calc R . P B 2
H20C H 0.390804 1.162675 0.345708 0.114 Uiso 0.651(8) 1 calc R . P B 2
C29 C 0.6306(3) 0.9813(7) 0.4011(4) 0.0834(19) Uani 0.450(12) 1 d D U P C 2
H29A H 0.652029 1.020842 0.405021 0.125 Uiso 0.450(12) 1 calc R . P C 2
H29B H 0.637745 0.944407 0.418858 0.125 Uiso 0.450(12) 1 calc R . P C 2
H29C H 0.627476 0.952250 0.381661 0.125 Uiso 0.450(12) 1 calc R . P C 2
C31 C 0.5946(4) 1.0716(8) 0.4276(3) 0.084(2) Uani 0.450(12) 1 d D U P C 2
H31A H 0.568899 1.097643 0.424829 0.126 Uiso 0.450(12) 1 calc R . P C 2
H31B H 0.601813 1.035741 0.445763 0.126 Uiso 0.450(12) 1 calc R . P C 2
H31C H 0.615720 1.111511 0.431278 0.126 Uiso 0.450(12) 1 calc R . P C 2
C33 C 0.5765(4) 1.0785(8) 0.3677(2) 0.084(2) Uani 0.450(12) 1 d D U P C 2
H33A H 0.551107 1.104428 0.365678 0.126 Uiso 0.450(12) 1 calc R . P C 2
H33B H 0.597312 1.118594 0.370091 0.126 Uiso 0.450(12) 1 calc R . P C 2
H33C H 0.572660 1.046939 0.348728 0.126 Uiso 0.450(12) 1 calc R . P C 2
C38 C 0.3968(3) 0.9943(11) 0.2824(4) 0.091(2) Uani 0.353(9) 1 d D U P D 2
H38A H 0.395875 1.023951 0.300645 0.136 Uiso 0.353(9) 1 calc R . P D 2
H38B H 0.387027 1.027855 0.263552 0.136 Uiso 0.353(9) 1 calc R . P D 2
H38C H 0.379684 0.947313 0.279104 0.136 Uiso 0.353(9) 1 calc R . P D 2
C40 C 0.4422(5) 0.9219(10) 0.2596(3) 0.094(2) Uani 0.353(9) 1 d D U P D 2
H40A H 0.428979 0.952695 0.240379 0.141 Uiso 0.353(9) 1 calc R . P D 2
H40B H 0.470369 0.911900 0.262144 0.141 Uiso 0.353(9) 1 calc R . P D 2
H40C H 0.428139 0.871389 0.258103 0.141 Uiso 0.353(9) 1 calc R . P D 2
C42 C 0.4676(4) 1.0441(7) 0.2932(4) 0.092(2) Uani 0.353(9) 1 d D U P D 2
H42A H 0.466946 1.073923 0.311462 0.137 Uiso 0.353(9) 1 calc R . P D 2
H42B H 0.495457 1.028685 0.296733 0.137 Uiso 0.353(9) 1 calc R . P D 2
H42C H 0.457122 1.077121 0.274220 0.137 Uiso 0.353(9) 1 calc R . P D 2
C46 C 0.5780(5) 0.6719(9) 0.2774(3) 0.089(2) Uani 0.290(6) 1 d D U P E 2
H46A H 0.597912 0.679224 0.267444 0.134 Uiso 0.290(6) 1 calc R . P E 2
H46B H 0.578048 0.616588 0.283804 0.134 Uiso 0.290(6) 1 calc R . P E 2
H46C H 0.551104 0.685883 0.262382 0.134 Uiso 0.290(6) 1 calc R . P E 2
C48 C 0.6290(3) 0.6978(11) 0.3322(3) 0.090(2) Uani 0.290(6) 1 d D U P E 2
H48A H 0.635884 0.731890 0.350795 0.135 Uiso 0.290(6) 1 calc R . P E 2
H48B H 0.626199 0.643124 0.338146 0.135 Uiso 0.290(6) 1 calc R . P E 2
H48C H 0.650533 0.700674 0.323527 0.135 Uiso 0.290(6) 1 calc R . P E 2
C50 C 0.5934(5) 0.8120(5) 0.2974(4) 0.088(2) Uani 0.290(6) 1 d D U P E 2
H50A H 0.600263 0.846063 0.316105 0.132 Uiso 0.290(6) 1 calc R . P E 2
H50B H 0.614931 0.814808 0.288852 0.132 Uiso 0.290(6) 1 calc R . P E 2
H50C H 0.567957 0.829829 0.281415 0.132 Uiso 0.290(6) 1 calc R . P E 2
C53 C 0.6286(3) 0.6083(7) 0.4261(2) 0.0904(18) Uani 0.550(7) 1 d D U P F 2
H53A H 0.638902 0.645422 0.414268 0.136 Uiso 0.550(7) 1 calc R . P F 2
H53B H 0.650686 0.591851 0.445337 0.136 Uiso 0.550(7) 1 calc R . P F 2
H53C H 0.617336 0.561801 0.412934 0.136 Uiso 0.550(7) 1 calc R . P F 2
C55 C 0.5788(3) 0.5906(6) 0.4536(2) 0.0906(19) Uani 0.550(7) 1 d D U P F 2
H55A H 0.557684 0.616556 0.459168 0.136 Uiso 0.550(7) 1 calc R . P F 2
H55B H 0.567452 0.544059 0.440513 0.136 Uiso 0.550(7) 1 calc R . P F 2
H55C H 0.600803 0.574109 0.472916 0.136 Uiso 0.550(7) 1 calc R . P F 2
C57 C 0.6129(3) 0.7228(5) 0.4556(2) 0.091(2) Uani 0.550(7) 1 d D U P F 2
H57A H 0.591768 0.748436 0.461187 0.136 Uiso 0.550(7) 1 calc R . P F 2
H57B H 0.635057 0.706632 0.474888 0.136 Uiso 0.550(7) 1 calc R . P F 2
H57C H 0.623128 0.759905 0.443731 0.136 Uiso 0.550(7) 1 calc R . P F 2
C62 C 0.5525(2) 0.3428(5) 0.37262(15) 0.0730(17) Uani 0.710(10) 1 d D U P G 2
H62A H 0.530536 0.329196 0.379827 0.110 Uiso 0.710(10) 1 calc R . P G 2
H62B H 0.570770 0.297504 0.375837 0.110 Uiso 0.710(10) 1 calc R . P G 2
H62C H 0.567499 0.388116 0.384693 0.110 Uiso 0.710(10) 1 calc R . P G 2
C64 C 0.5693(2) 0.3862(5) 0.3247(2) 0.0703(17) Uani 0.710(10) 1 d D U P G 2
H64A H 0.586259 0.339665 0.326082 0.105 Uiso 0.710(10) 1 calc R . P G 2
H64B H 0.557729 0.404123 0.302724 0.105 Uiso 0.710(10) 1 calc R . P G 2
H64C H 0.585804 0.428620 0.337896 0.105 Uiso 0.710(10) 1 calc R . P G 2
C66 C 0.5097(2) 0.2925(4) 0.3174(2) 0.0799(17) Uani 0.710(10) 1 d D U P G 2
H66A H 0.488077 0.279530 0.325127 0.120 Uiso 0.710(10) 1 calc R . P G 2
H66B H 0.497969 0.306333 0.294986 0.120 Uiso 0.710(10) 1 calc R . P G 2
H66C H 0.527576 0.246776 0.320243 0.120 Uiso 0.710(10) 1 calc R . P G 2
C70 C 0.3620(2) 0.5785(12) 0.2305(5) 0.0807(19) Uani 0.230(6) 1 d D U P H 2
H70A H 0.351975 0.594408 0.208285 0.121 Uiso 0.230(6) 1 calc R . P H 2
H70B H 0.358260 0.521453 0.232001 0.121 Uiso 0.230(6) 1 calc R . P H 2
H70C H 0.347096 0.606810 0.241594 0.121 Uiso 0.230(6) 1 calc R . P H 2
C72 C 0.4316(6) 0.5492(11) 0.2301(4) 0.0795(18) Uani 0.230(6) 1 d D U P H 2
H72A H 0.420418 0.557889 0.207170 0.119 Uiso 0.230(6) 1 calc R . P H 2
H72B H 0.460046 0.565370 0.238426 0.119 Uiso 0.230(6) 1 calc R . P H 2
H72C H 0.429648 0.493004 0.234512 0.119 Uiso 0.230(6) 1 calc R . P H 2
C74 C 0.4139(6) 0.6881(5) 0.2414(5) 0.0802(19) Uani 0.230(6) 1 d D U P H 2
H74A H 0.400416 0.702049 0.219090 0.120 Uiso 0.230(6) 1 calc R . P H 2
H74B H 0.402476 0.719302 0.254246 0.120 Uiso 0.230(6) 1 calc R . P H 2
H74C H 0.442858 0.699201 0.247991 0.120 Uiso 0.230(6) 1 calc R . P H 2
C88 C 0.2576(4) 0.3057(5) 0.3834(2) 0.098(2) Uani 0.601(9) 1 d D U P I 2
H88A H 0.279987 0.289483 0.377122 0.147 Uiso 0.601(9) 1 calc R . P I 2
H88B H 0.248463 0.260418 0.392479 0.147 Uiso 0.601(9) 1 calc R . P I 2
H88C H 0.235259 0.325150 0.364920 0.147 Uiso 0.601(9) 1 calc R . P I 2
C90 C 0.2369(3) 0.3991(6) 0.4188(3) 0.095(2) Uani 0.601(9) 1 d D U P I 2
H90A H 0.226697 0.353411 0.426857 0.142 Uiso 0.601(9) 1 calc R . P I 2
H90B H 0.246702 0.439147 0.435441 0.142 Uiso 0.601(9) 1 calc R . P I 2
H90C H 0.215093 0.421483 0.400620 0.142 Uiso 0.601(9) 1 calc R . P I 2
C92 C 0.3081(3) 0.3430(6) 0.4377(2) 0.100(2) Uani 0.601(9) 1 d D U P I 2
H92A H 0.330157 0.326369 0.431029 0.150 Uiso 0.601(9) 1 calc R . P I 2
H92B H 0.317492 0.385833 0.453170 0.150 Uiso 0.601(9) 1 calc R . P I 2
H92C H 0.299443 0.298131 0.447293 0.150 Uiso 0.601(9) 1 calc R . P I 2
C96 C 0.2078(4) 0.5202(6) 0.2816(3) 0.162(4) Uani 0.617(8) 1 d D U P J 2
H96A H 0.226872 0.481466 0.279173 0.243 Uiso 0.617(8) 1 calc R . P J 2
H96B H 0.196025 0.499960 0.296544 0.243 Uiso 0.617(8) 1 calc R . P J 2
H96C H 0.186253 0.529609 0.261101 0.243 Uiso 0.617(8) 1 calc R . P J 2
C98 C 0.2505(3) 0.6314(8) 0.2712(3) 0.160(4) Uani 0.617(8) 1 d D U P J 2
H98A H 0.269223 0.591551 0.268831 0.240 Uiso 0.617(8) 1 calc R . P J 2
H98B H 0.229496 0.641981 0.250507 0.240 Uiso 0.617(8) 1 calc R . P J 2
H98C H 0.265327 0.680281 0.279560 0.240 Uiso 0.617(8) 1 calc R . P J 2
C100 C 0.2004(3) 0.6630(7) 0.2986(3) 0.158(4) Uani 0.617(8) 1 d D U P J 2
H10M H 0.178923 0.672970 0.278135 0.236 Uiso 0.617(8) 1 calc R . P J 2
H10N H 0.188499 0.642980 0.313510 0.236 Uiso 0.617(8) 1 calc R . P J 2
H10O H 0.214921 0.712230 0.306788 0.236 Uiso 0.617(8) 1 calc R . P J 2
C109 C 0.3248(3) 0.6454(10) 0.5026(3) 0.0638(17) Uani 0.433(15) 1 d D U P K 2
H10P H 0.332836 0.632342 0.525081 0.096 Uiso 0.433(15) 1 calc R . P K 2
H10Q H 0.304575 0.687727 0.497260 0.096 Uiso 0.433(15) 1 calc R . P K 2
H10R H 0.313177 0.598497 0.489886 0.096 Uiso 0.433(15) 1 calc R . P K 2
C111 C 0.3816(4) 0.7472(6) 0.5162(3) 0.0648(19) Uani 0.433(15) 1 d D U P K 2
H11J H 0.393015 0.731840 0.538480 0.097 Uiso 0.433(15) 1 calc R . P K 2
H11K H 0.402955 0.768562 0.509712 0.097 Uiso 0.433(15) 1 calc R . P K 2
H11L H 0.360754 0.787535 0.513242 0.097 Uiso 0.433(15) 1 calc R . P K 2
C113 C 0.3939(4) 0.6051(7) 0.5027(3) 0.0656(18) Uani 0.433(15) 1 d D U P K 2
H11M H 0.405464 0.595581 0.525563 0.098 Uiso 0.433(15) 1 calc R . P K 2
H11N H 0.380515 0.556910 0.491956 0.098 Uiso 0.433(15) 1 calc R . P K 2
H11O H 0.415394 0.619754 0.495159 0.098 Uiso 0.433(15) 1 calc R . P K 2
Br3 Br 0.37132(12) 0.70424(18) 0.33069(10) 0.0795(16) Uani 0.205(3) 1 d D . P L 1
Br4 Br 0.35643(19) 0.83134(18) 0.31432(13) 0.0900(18) Uani 0.205(3) 1 d D . P L 1
Br1 Br 0.39916(6) 0.74753(14) 0.33091(8) 0.0679(12) Uani 0.262(3) 1 d D . P M 2
Br2 Br 0.33281(9) 0.7799(4) 0.31594(13) 0.1131(19) Uani 0.262(3) 1 d D . P M 2
Br7 Br 0.3512(5) 0.7547(7) 0.3405(3) 0.115(5) Uani 0.096(3) 1 d D . P N 3
Br8 Br 0.3785(4) 0.7812(12) 0.3036(3) 0.157(7) Uani 0.096(3) 1 d D . P N 3
Br5 Br 0.3786(4) 0.7924(12) 0.3403(3) 0.222(9) Uani 0.141(4) 1 d D U P O 4
Br6 Br 0.3341(5) 0.7185(7) 0.3014(3) 0.254(10) Uani 0.141(4) 1 d D U P O 4

loop_
_atom_site_aniso_label
_atom_site_aniso_U_11
_atom_site_aniso_U_22
_atom_site_aniso_U_33
_atom_site_aniso_U_23
_atom_site_aniso_U_13
_atom_site_aniso_U_12
Cr1 0.0318(3) 0.0262(3) 0.0371(4) 0.0006(3) 0.0133(3) 0.0043(3)
Cr2 0.0335(4) 0.0232(3) 0.0322(4) -0.0003(3) 0.0095(3) 0.0025(3)
Cr3 0.0417(4) 0.0226(3) 0.0405(4) -0.0010(3) 0.0186(3) -0.0051(3)
Cr4 0.0366(4) 0.0274(3) 0.0460(4) -0.0036(3) 0.0197(3) -0.0074(3)
Cr5 0.0275(3) 0.0278(3) 0.0490(4) -0.0051(3) 0.0146(3) -0.0039(3)
Cr6 0.0261(3) 0.0232(3) 0.0327(3) -0.0030(3) 0.0112(3) -0.0012(2)
Cr7 0.0244(3) 0.0259(3) 0.0328(4) -0.0046(3) 0.0096(3) -0.0011(2)
Cr8 0.0274(3) 0.0272(3) 0.0355(4) -0.0015(3) 0.0135(3) 0.0023(3)
F1 0.0324(12) 0.0236(11) 0.0348(12) 0.0026(9) 0.0113(10) 0.0039(9)
F2 0.0357(12) 0.0285(11) 0.0302(12) -0.0006(10) 0.0102(10) -0.0010(9)
F3 0.0376(12) 0.0238(11) 0.0339(12) 0.0020(9) 0.0147(10) -0.0031(9)
F4 0.0303(12) 0.0281(11) 0.0380(13) -0.0022(10) 0.0110(10) -0.0031(9)
F5 0.0331(12) 0.0258(11) 0.0358(13) -0.0049(10) 0.0128(10) -0.0045(9)
F6 0.0277(11) 0.0232(11) 0.0341(12) 0.0022(9) 0.0111(10) 0.0034(9)
F7 0.0266(11) 0.0270(11) 0.0352(12) -0.0051(10) 0.0111(10) 0.0015(9)
F8 0.0348(12) 0.0280(11) 0.0323(12) -0.0001(10) 0.0134(10) 0.0026(9)
O1 0.0482(19) 0.0339(16) 0.061(2) -0.0103(15) 0.0279(17) 0.0039(14)
O2 0.0489(19) 0.0388(17) 0.051(2) -0.0138(15) 0.0229(16) -0.0004(14)
O3 0.0376(17) 0.0361(17) 0.0444(18) 0.0096(14) 0.0039(14) 0.0049(13)
O4 0.0387(17) 0.0319(15) 0.0422(18) 0.0104(13) 0.0044(14) 0.0034(13)
O5 0.0515(19) 0.0232(14) 0.058(2) -0.0023(14) 0.0202(17) -0.0001(13)
O6 0.073(2) 0.0228(15) 0.085(3) -0.0030(16) 0.046(2) -0.0054(15)
O7 0.0384(17) 0.0450(17) 0.0304(16) -0.0017(13) 0.0079(13) -0.0008(14)
O8 0.0375(17) 0.0555(19) 0.0372(17) -0.0123(15) 0.0093(14) -0.0089(14)
O9 0.055(2) 0.0373(17) 0.091(3) -0.0184(18) 0.042(2) -0.0209(16)
O10 0.051(2) 0.044(2) 0.113(3) -0.028(2) 0.045(2) -0.0256(16)
O11 0.064(2) 0.0470(19) 0.047(2) 0.0185(16) 0.0283(17) 0.0153(16)
O12 0.088(3) 0.0369(17) 0.044(2) 0.0088(15) 0.0369(19) 0.0063(18)
O13 0.072(2) 0.0403(19) 0.098(3) -0.0139(19) 0.062(2) -0.0157(17)
O14 0.0462(19) 0.0431(19) 0.093(3) -0.0154(18) 0.043(2) -0.0094(15)
O15 0.0405(18) 0.0412(19) 0.056(2) -0.0080(16) -0.0043(16) 0.0040(14)
O16 0.0415(18) 0.0349(17) 0.063(2) 0.0104(16) -0.0059(16) -0.0084(14)
O17 0.0355(17) 0.0344(17) 0.105(3) -0.0114(18) 0.0308(19) -0.0007(14)
O18 0.0358(17) 0.0295(15) 0.059(2) -0.0113(14) 0.0222(15) -0.0011(12)
O19 0.0466(18) 0.0472(18) 0.0395(17) -0.0090(14) 0.0214(15) -0.0156(15)
O20 0.0357(16) 0.0464(17) 0.0319(16) -0.0015(13) 0.0127(13) -0.0094(13)
O21 0.0326(16) 0.0283(14) 0.0468(18) -0.0114(13) 0.0155(13) -0.0048(12)
O22 0.0336(15) 0.0353(16) 0.0459(18) -0.0145(14) 0.0160(14) -0.0089(12)
O23 0.0296(15) 0.0289(14) 0.0386(16) 0.0051(12) 0.0090(13) 0.0025(11)
O24 0.0333(16) 0.0303(14) 0.0362(16) 0.0065(12) 0.0122(13) 0.0035(12)
O25 0.0409(17) 0.0348(16) 0.056(2) -0.0113(14) 0.0254(16) -0.0114(13)
O26 0.0516(19) 0.0334(16) 0.060(2) 0.0015(15) 0.0350(17) -0.0004(14)
O27 0.0345(16) 0.0541(19) 0.0350(17) -0.0088(14) 0.0024(13) 0.0120(14)
O28 0.0261(15) 0.0459(17) 0.0426(18) -0.0108(14) 0.0042(13) 0.0057(13)
O29 0.0384(17) 0.0360(16) 0.060(2) -0.0003(14) 0.0289(16) 0.0033(13)
O30 0.0367(17) 0.0336(16) 0.069(2) 0.0005(15) 0.0257(16) 0.0048(13)
O31 0.0482(18) 0.0357(16) 0.0351(16) 0.0013(13) 0.0144(14) 0.0118(13)
O32 0.0490(18) 0.0326(16) 0.0357(16) 0.0012(13) 0.0189(14) 0.0032(13)
C1 0.049(3) 0.033(2) 0.042(3) -0.001(2) 0.018(2) 0.008(2)
C2 0.074(3) 0.073(3) 0.088(3) -0.034(2) 0.047(2) 0.003(2)
C9 0.042(3) 0.034(2) 0.035(2) 0.0045(19) 0.012(2) 0.012(2)
C10 0.072(3) 0.077(3) 0.058(3) 0.026(2) -0.001(2) 0.014(2)
C11 0.095(4) 0.094(4) 0.082(3) 0.017(3) -0.004(3) 0.043(3)
C12 0.077(3) 0.096(4) 0.071(3) 0.037(3) -0.018(3) -0.006(3)
C13 0.086(3) 0.085(3) 0.060(3) 0.028(3) 0.002(3) -0.003(3)
C14 0.052(3) 0.025(2) 0.040(3) -0.0005(19) 0.008(2) 0.000(2)
C15 0.087(3) 0.0245(17) 0.069(3) 0.0085(18) 0.020(2) 0.0056(18)
C22 0.041(3) 0.026(2) 0.033(2) -0.0084(18) 0.004(2) -0.0054(18)
C23 0.065(4) 0.052(3) 0.042(3) 0.004(2) -0.003(3) 0.009(3)
C24 0.058(4) 0.124(6) 0.084(5) 0.006(5) -0.016(4) 0.019(4)
C25 0.112(6) 0.098(5) 0.036(3) 0.019(3) 0.005(3) 0.007(4)
C26 0.142(7) 0.043(3) 0.088(5) 0.015(3) -0.002(5) 0.020(4)
C27 0.047(3) 0.034(2) 0.044(3) -0.002(2) 0.015(2) -0.014(2)
C28 0.070(3) 0.067(3) 0.110(4) -0.023(3) 0.047(3) -0.039(2)
C35 0.044(3) 0.041(3) 0.036(3) 0.007(2) 0.011(2) -0.011(2)
C36 0.088(3) 0.119(4) 0.051(2) 0.038(3) 0.020(2) 0.004(3)
C43 0.034(2) 0.045(3) 0.041(3) 0.000(2) 0.014(2) -0.005(2)
C44 0.079(3) 0.099(3) 0.106(3) -0.013(3) 0.071(3) -0.015(3)
C51 0.027(2) 0.053(3) 0.039(3) 0.005(2) 0.0076(19) -0.002(2)
C52 0.053(3) 0.112(4) 0.061(3) 0.017(3) -0.007(2) 0.004(2)
C59 0.034(2) 0.034(2) 0.053(3) -0.004(2) 0.015(2) 0.0044(19)
C60 0.062(2) 0.044(2) 0.115(4) -0.004(2) 0.046(3) 0.0157(19)
C67 0.040(2) 0.035(2) 0.036(2) -0.0061(19) 0.018(2) -0.0003(19)
C68 0.084(3) 0.092(3) 0.044(2) 0.013(2) 0.022(2) -0.007(2)
C75 0.036(2) 0.0223(19) 0.028(2) 0.0021(16) 0.0077(18) 0.0013(16)
C76 0.045(3) 0.031(2) 0.034(2) -0.0053(18) 0.009(2) -0.0051(19)
C77 0.106(5) 0.067(4) 0.042(3) 0.007(3) -0.011(3) -0.015(4)
C78 0.054(3) 0.052(3) 0.052(3) -0.015(2) 0.008(2) -0.021(2)
C79 0.073(4) 0.075(4) 0.068(4) -0.041(3) 0.028(3) -0.010(3)
C80 0.037(2) 0.0142(17) 0.034(2) 0.0046(16) 0.0066(18) 0.0030(16)
C81 0.053(3) 0.033(2) 0.037(3) -0.001(2) 0.000(2) 0.003(2)
C82 0.126(6) 0.085(4) 0.036(3) -0.008(3) 0.024(3) -0.025(4)
C83 0.069(4) 0.086(4) 0.056(4) -0.024(3) -0.028(3) 0.022(3)
C84 0.077(4) 0.046(3) 0.053(3) -0.017(3) 0.000(3) -0.003(3)
C85 0.036(2) 0.036(2) 0.062(3) 0.000(2) 0.025(2) -0.0016(19)
C86 0.113(4) 0.055(2) 0.143(5) 0.009(3) 0.094(4) -0.013(3)
C93 0.034(3) 0.058(3) 0.044(3) -0.009(2) -0.002(2) 0.010(2)
C94 0.108(5) 0.239(8) 0.070(3) -0.040(4) -0.027(3) 0.105(6)
C101 0.030(2) 0.044(3) 0.047(3) 0.001(2) 0.018(2) 0.0063(19)
C102 0.047(2) 0.068(3) 0.123(3) 0.004(2) 0.053(2) 0.0076(19)
C103 0.048(3) 0.076(3) 0.130(4) 0.012(3) 0.031(3) 0.010(2)
C104 0.069(3) 0.090(3) 0.129(4) -0.008(3) 0.064(3) 0.010(3)
C105 0.049(3) 0.074(3) 0.137(4) 0.011(3) 0.049(3) -0.001(2)
C106 0.033(2) 0.040(2) 0.033(2) 0.000(2) 0.0153(18) 0.0009(18)
C107 0.072(3) 0.065(2) 0.0359(19) 0.0072(18) 0.0169(19) 0.0159(19)
C3 0.079(3) 0.075(3) 0.092(4) -0.034(3) 0.045(3) 0.003(3)
C5 0.080(3) 0.079(3) 0.089(4) -0.034(3) 0.045(3) -0.001(3)
C7 0.077(3) 0.078(4) 0.091(4) -0.033(3) 0.047(3) 0.003(3)
C17 0.092(4) 0.026(3) 0.071(4) 0.010(3) 0.020(3) 0.001(3)
C19 0.089(4) 0.031(3) 0.075(3) 0.008(3) 0.017(3) 0.011(3)
C21 0.092(4) 0.031(3) 0.073(3) 0.009(3) 0.017(3) 0.006(3)
C30 0.070(3) 0.079(4) 0.113(5) -0.023(4) 0.045(4) -0.036(3)
C32 0.077(4) 0.065(4) 0.115(5) -0.028(3) 0.040(4) -0.040(3)
C34 0.076(3) 0.075(4) 0.114(4) -0.018(3) 0.051(3) -0.039(3)
C37 0.091(4) 0.120(5) 0.058(3) 0.038(3) 0.015(3) 0.008(3)
C39 0.095(4) 0.127(5) 0.053(3) 0.030(3) 0.019(3) 0.003(3)
C41 0.092(4) 0.125(5) 0.055(3) 0.042(3) 0.022(3) 0.003(3)
C45 0.090(4) 0.111(4) 0.107(4) -0.009(3) 0.066(3) -0.016(3)
C47 0.080(4) 0.103(4) 0.110(4) -0.017(3) 0.071(3) -0.011(3)
C49 0.079(3) 0.102(4) 0.112(4) -0.017(3) 0.070(3) -0.019(3)
C54 0.061(3) 0.116(4) 0.067(3) 0.017(3) -0.012(3) 0.009(3)
C56 0.063(3) 0.118(4) 0.060(3) 0.017(3) -0.008(3) 0.006(3)
C58 0.056(3) 0.118(4) 0.068(4) 0.017(3) -0.012(3) 0.002(3)
C61 0.068(3) 0.045(3) 0.120(4) 0.001(3) 0.042(3) 0.014(3)
C63 0.063(3) 0.049(3) 0.111(5) -0.006(3) 0.051(3) 0.019(3)
C65 0.070(4) 0.045(4) 0.120(4) -0.007(3) 0.042(4) 0.016(3)
C69 0.087(3) 0.101(4) 0.054(3) 0.014(3) 0.014(3) 0.000(3)
C71 0.095(3) 0.097(3) 0.047(3) 0.006(3) 0.017(3) -0.010(3)
C73 0.090(3) 0.096(3) 0.048(3) 0.015(3) 0.023(2) -0.010(3)
C87 0.119(5) 0.055(3) 0.147(5) 0.010(3) 0.089(4) -0.012(3)
C89 0.116(4) 0.062(3) 0.148(5) 0.008(4) 0.090(5) -0.015(3)
C91 0.122(5) 0.063(3) 0.145(5) 0.012(3) 0.090(5) -0.014(3)
C95 0.110(5) 0.244(9) 0.075(4) -0.039(5) -0.029(4) 0.099(6)
C97 0.113(5) 0.242(9) 0.069(4) -0.041(5) -0.029(4) 0.101(6)
C99 0.110(5) 0.240(8) 0.072(4) -0.036(5) -0.028(4) 0.106(6)
C108 0.081(3) 0.069(3) 0.042(3) 0.016(3) 0.018(3) 0.015(3)
C110 0.072(4) 0.071(3) 0.039(3) 0.000(2) 0.010(3) 0.016(3)
C112 0.075(3) 0.072(4) 0.044(3) 0.007(3) 0.013(3) 0.020(3)
C4 0.082(3) 0.077(3) 0.091(4) -0.038(3) 0.045(3) -0.003(3)
C6 0.078(3) 0.082(3) 0.087(3) -0.032(3) 0.048(3) -0.004(3)
C8 0.083(3) 0.080(3) 0.098(4) -0.033(3) 0.040(3) 0.012(3)
C16 0.093(3) 0.028(2) 0.074(3) 0.010(3) 0.026(3) 0.001(2)
C18 0.083(4) 0.025(2) 0.069(3) 0.009(3) 0.018(3) 0.014(3)
C20 0.097(4) 0.035(2) 0.077(3) 0.009(3) 0.010(3) 0.008(3)
C29 0.070(3) 0.077(3) 0.115(5) -0.021(3) 0.048(3) -0.037(3)
C31 0.077(4) 0.065(4) 0.113(5) -0.029(3) 0.038(4) -0.041(3)
C33 0.076(4) 0.073(4) 0.116(4) -0.016(3) 0.049(4) -0.039(3)
C38 0.089(4) 0.118(5) 0.056(3) 0.038(4) 0.014(3) 0.006(4)
C40 0.095(4) 0.126(5) 0.054(3) 0.036(3) 0.020(3) 0.004(3)
C42 0.092(4) 0.122(5) 0.054(3) 0.040(3) 0.019(3) 0.003(3)
C46 0.085(4) 0.104(4) 0.107(4) -0.015(4) 0.069(3) -0.015(3)
C48 0.081(4) 0.105(4) 0.112(4) -0.014(4) 0.068(3) -0.015(3)
C50 0.083(4) 0.103(4) 0.108(4) -0.012(4) 0.071(3) -0.018(3)
C53 0.056(3) 0.120(4) 0.068(3) 0.013(3) -0.008(3) 0.010(3)
C55 0.065(3) 0.118(4) 0.062(3) 0.023(3) -0.009(3) 0.003(3)
C57 0.062(3) 0.116(4) 0.064(3) 0.013(3) -0.012(3) 0.003(3)
C62 0.066(3) 0.044(3) 0.117(4) 0.010(3) 0.044(3) 0.015(3)
C64 0.067(3) 0.053(3) 0.109(4) -0.006(3) 0.054(3) 0.020(2)
C66 0.073(3) 0.044(3) 0.124(4) -0.008(3) 0.038(3) 0.016(2)
C70 0.088(3) 0.097(4) 0.049(3) 0.011(3) 0.016(3) -0.007(3)
C72 0.091(4) 0.097(4) 0.047(3) 0.009(3) 0.021(3) -0.007(3)
C74 0.089(4) 0.096(4) 0.050(3) 0.015(3) 0.018(3) -0.006(3)
C88 0.120(5) 0.058(3) 0.149(5) 0.006(3) 0.087(4) -0.017(3)
C90 0.116(4) 0.063(3) 0.146(5) 0.009(3) 0.096(4) -0.015(3)
C92 0.122(5) 0.062(3) 0.148(5) 0.015(3) 0.087(4) -0.011(3)
C96 0.112(5) 0.243(9) 0.075(4) -0.041(5) -0.032(4) 0.097(6)
C98 0.114(5) 0.243(9) 0.070(4) -0.036(5) -0.028(4) 0.101(6)
C100 0.106(5) 0.241(9) 0.073(4) -0.037(5) -0.030(4) 0.109(6)
C109 0.078(3) 0.070(4) 0.042(3) 0.015(3) 0.020(3) 0.015(3)
C111 0.074(4) 0.072(3) 0.040(3) 0.001(2) 0.011(3) 0.015(3)
C113 0.076(3) 0.071(3) 0.042(3) 0.009(3) 0.011(3) 0.020(3)
Br3 0.087(3) 0.060(2) 0.105(3) 0.0312(19) 0.050(2) 0.0263(19)
Br4 0.117(4) 0.0458(19) 0.097(3) 0.0085(18) 0.027(3) 0.003(2)
Br1 0.0434(13) 0.0571(15) 0.092(2) -0.0104(13) 0.0109(12) 0.0037(11)
Br2 0.0550(19) 0.161(5) 0.117(4) 0.016(3) 0.023(2) 0.037(3)
Br7 0.125(11) 0.105(8) 0.139(11) -0.047(7) 0.077(10) -0.035(7)
Br8 0.124(10) 0.251(19) 0.116(10) 0.015(11) 0.067(9) -0.030(11)
Br5 0.156(10) 0.352(19) 0.209(13) -0.168(13) 0.127(10) -0.142(12)
Br6 0.37(2) 0.127(9) 0.148(10) -0.033(7) -0.041(10) -0.038(10)

loop_
_atom_type_symbol
_atom_type_description
_atom_type_scat_dispersion_real
_atom_type_scat_dispersion_imag
_atom_type_scat_source
C C 0.0033 0.0016 'International Tables Vol C Tables 4.2.6.8 and 6.1.1.4'
H H 0.0000 0.0000 'International Tables Vol C Tables 4.2.6.8 and 6.1.1.4'
Br Br -0.2901 2.4595 'International Tables Vol C Tables 4.2.6.8 and 6.1.1.4'
Cr Cr 0.3209 0.6236 'International Tables Vol C Tables 4.2.6.8 and 6.1.1.4'
F F 0.0171 0.0103 'International Tables Vol C Tables 4.2.6.8 and 6.1.1.4'
O O 0.0106 0.0060 'International Tables Vol C Tables 4.2.6.8 and 6.1.1.4'

loop_
_geom_angle_atom_site_label_1
_geom_angle_atom_site_label_2
_geom_angle_atom_site_label_3
_geom_angle
F1 Cr1 F8 89.56(9)
F1 Cr1 O1 93.32(11)
F1 Cr1 O3 91.35(11)
F1 Cr1 O30 179.44(13)
F1 Cr1 O32 89.27(11)
F8 Cr1 O1 177.11(12)
F8 Cr1 O3 90.30(11)
F8 Cr1 O30 90.20(11)
F8 Cr1 O32 92.51(11)
O1 Cr1 O32 87.80(13)
O3 Cr1 O1 89.37(13)
O3 Cr1 O32 177.13(13)
O30 Cr1 O1 86.93(13)
O30 Cr1 O3 88.15(13)
O30 Cr1 O32 91.25(13)
F1 Cr2 F2 89.81(9)
F1 Cr2 O2 91.88(11)
F1 Cr2 O4 91.12(11)
F1 Cr2 O5 177.35(11)
F1 Cr2 O7 87.58(11)
F2 Cr2 O2 177.87(12)
F2 Cr2 O4 90.47(11)
F2 Cr2 O5 92.04(12)
F2 Cr2 O7 90.08(11)
O2 Cr2 O4 90.79(14)
O5 Cr2 O2 86.31(13)
O5 Cr2 O4 86.97(13)
O5 Cr2 O7 94.31(13)
O7 Cr2 O2 88.70(13)
O7 Cr2 O4 178.59(13)
F2 Cr3 F3 91.98(9)
F2 Cr3 O6 90.51(12)
F2 Cr3 O8 90.15(11)
F2 Cr3 O9 175.51(12)
F2 Cr3 O11 90.36(12)
F3 Cr3 O6 176.50(12)
F3 Cr3 O8 87.43(12)
F3 Cr3 O9 92.38(12)
F3 Cr3 O11 90.34(12)
O6 Cr3 O8 95.02(15)
O6 Cr3 O9 85.17(14)
O6 Cr3 O11 87.19(15)
O8 Cr3 O9 88.98(15)
O8 Cr3 O11 177.73(14)
O9 Cr3 O11 90.68(16)
F3 Cr4 O10 93.00(12)
F3 Cr4 O12 90.78(12)
F3 Cr4 O13 178.47(12)
F3 Cr4 O15 90.55(13)
F4 Cr4 F3 90.05(9)
F4 Cr4 O10 176.89(12)
F4 Cr4 O12 90.18(13)
F4 Cr4 O13 91.11(12)
F4 Cr4 O15 91.85(12)
O10 Cr4 O12 90.40(17)
O10 Cr4 O13 85.85(14)
O10 Cr4 O15 87.50(16)
O12 Cr4 O13 88.23(16)
O12 Cr4 O15 177.57(15)
O13 Cr4 O15 90.40(16)
F4 Cr5 O14 92.04(12)
F4 Cr5 O16 91.60(12)
F4 Cr5 O17 178.27(14)
F4 Cr5 O19 89.35(12)
F5 Cr5 F4 88.79(9)
F5 Cr5 O14 178.50(13)
F5 Cr5 O16 90.77(12)
F5 Cr5 O17 92.12(12)
F5 Cr5 O19 90.59(11)
O14 Cr5 O16 90.45(15)
O14 Cr5 O19 88.17(14)
O16 Cr5 O19 178.36(14)
O17 Cr5 O14 87.08(14)
O17 Cr5 O16 86.93(15)
O17 Cr5 O19 92.10(15)
F5 Cr6 F6 90.55(9)
F5 Cr6 O18 92.94(11)
F5 Cr6 O20 90.20(11)
F5 Cr6 O21 177.39(11)
F5 Cr6 O23 85.18(10)
F6 Cr6 O18 175.71(11)
F6 Cr6 O20 89.99(11)
F6 Cr6 O21 90.15(10)
F6 Cr6 O23 90.06(10)
O18 Cr6 O20 92.51(13)
O18 Cr6 O21 86.48(12)
O18 Cr6 O23 87.73(12)
O21 Cr6 O20 87.29(12)
O21 Cr6 O23 97.33(12)
O23 Cr6 O20 175.38(12)
F6 Cr7 O22 90.43(10)
F6 Cr7 O24 90.46(10)
F6 Cr7 O25 176.37(11)
F6 Cr7 O27 90.63(12)
F7 Cr7 F6 89.14(9)
F7 Cr7 O22 177.89(12)
F7 Cr7 O24 85.16(11)
F7 Cr7 O25 93.74(11)
F7 Cr7 O27 90.25(11)
O22 Cr7 O24 96.91(12)
O22 Cr7 O25 86.76(12)
O22 Cr7 O27 87.69(13)
O24 Cr7 O27 175.26(12)
O25 Cr7 O24 87.59(13)
O25 Cr7 O27 91.56(14)
F7 Cr8 F8 89.11(9)
F7 Cr8 O26 91.87(11)
F7 Cr8 O28 91.12(11)
F7 Cr8 O29 177.82(12)
F7 Cr8 O31 90.37(11)
F8 Cr8 O26 178.41(11)
F8 Cr8 O28 89.26(11)
F8 Cr8 O29 92.38(11)
F8 Cr8 O31 91.05(11)
O26 Cr8 O28 91.98(14)
O26 Cr8 O29 86.68(12)
O26 Cr8 O31 87.69(13)
O28 Cr8 O29 87.30(13)
O28 Cr8 O31 178.49(12)
O29 Cr8 O31 91.20(13)
Cr1 F1 Cr2 124.09(11)
Cr3 F2 Cr2 124.50(12)
Cr4 F3 Cr3 124.22(11)
Cr5 F4 Cr4 124.55(12)
Cr5 F5 Cr6 124.91(11)
Cr6 F6 Cr7 124.88(11)
Cr8 F7 Cr7 123.77(11)
Cr1 F8 Cr8 123.40(11)
C1 O1 Cr1 135.3(3)
C1 O2 Cr2 131.3(3)
C9 O3 Cr1 130.8(3)
C9 O4 Cr2 136.3(3)
C14 O5 Cr2 133.3(3)
C14 O6 Cr3 134.2(3)
C22 O7 Cr2 132.6(3)
C22 O8 Cr3 134.0(3)
C27 O9 Cr3 136.1(3)
C27 O10 Cr4 134.1(3)
C35 O11 Cr3 133.8(3)
C35 O12 Cr4 134.9(3)
C43 O13 Cr4 134.9(3)
C43 O14 Cr5 135.1(3)
C51 O15 Cr4 135.8(3)
C51 O16 Cr5 133.7(3)
C59 O17 Cr5 133.3(3)
C59 O18 Cr6 134.7(3)
C67 O19 Cr5 134.7(3)
C67 O20 Cr6 132.6(3)
C75 O21 Cr6 134.2(3)
C75 O22 Cr7 133.5(3)
C80 O23 Cr6 130.9(3)
C80 O24 Cr7 130.9(3)
C85 O25 Cr7 134.2(3)
C85 O26 Cr8 131.2(3)
C93 O27 Cr7 129.3(3)
C93 O28 Cr8 134.7(3)
C101 O29 Cr8 133.5(3)
C101 O30 Cr1 129.4(3)
C106 O31 Cr8 128.6(3)
C106 O32 Cr1 135.0(3)
O1 C1 C2 116.3(4)
O2 C1 O1 125.4(4)
O2 C1 C2 118.3(4)
C1 C2 C3 106.4(9)
C1 C2 C6 108.0(4)
C5 C2 C1 109.6(9)
C5 C2 C3 110.0(3)
C5 C2 C7 110.1(3)
C7 C2 C1 110.7(9)
C7 C2 C3 110.0(3)
C4 C2 C1 111.6(4)
C4 C2 C6 109.9(3)
C4 C2 C8 110.4(3)
C8 C2 C1 107.0(4)
C8 C2 C6 109.9(3)
O3 C9 C10 117.9(4)
O4 C9 O3 125.3(4)
O4 C9 C10 116.8(4)
C9 C10 C11 105.6(5)
C12 C10 C9 111.5(5)
C12 C10 C11 113.2(6)
C12 C10 C13 109.6(6)
C13 C10 C9 109.8(5)
C13 C10 C11 107.0(6)
O5 C14 O6 125.7(4)
O5 C14 C15 117.3(4)
O6 C14 C15 117.0(4)
C14 C15 C17 108.4(6)
C14 C15 C21 102.0(6)
C14 C15 C18 109.4(4)
C17 C15 C21 109.8(3)
C19 C15 C14 115.6(6)
C19 C15 C17 110.4(3)
C19 C15 C21 110.4(3)
C16 C15 C14 111.4(4)
C16 C15 C18 110.2(3)
C16 C15 C20 110.8(3)
C20 C15 C14 105.0(4)
C20 C15 C18 109.9(3)
O7 C22 O8 125.5(4)
O7 C22 C23 117.6(4)
O8 C22 C23 116.8(4)
C22 C23 C24 111.1(5)
C22 C23 C26 103.6(4)
C24 C23 C26 110.4(6)
C25 C23 C22 110.5(5)
C25 C23 C24 109.9(5)
C25 C23 C26 111.2(6)
O9 C27 C28 117.4(4)
O10 C27 O9 125.5(4)
O10 C27 C28 117.0(4)
C27 C28 C30 106.0(5)
C27 C28 C34 106.7(5)
C27 C28 C31 107.6(6)
C27 C28 C33 103.7(6)
C30 C28 C34 110.3(3)
C32 C28 C27 112.6(5)
C32 C28 C30 110.6(3)
C32 C28 C34 110.5(3)
C29 C28 C27 113.7(6)
C29 C28 C31 110.5(3)
C29 C28 C33 110.6(3)
C33 C28 C31 110.5(3)
O11 C35 O12 125.9(4)
O11 C35 C36 118.4(4)
O12 C35 C36 115.7(4)
C35 C36 C39 107.8(5)
C35 C36 C38 109.2(7)
C35 C36 C42 99.0(7)
C37 C36 C35 113.3(5)
C37 C36 C39 108.7(3)
C37 C36 C41 109.4(3)
C41 C36 C35 109.1(5)
C41 C36 C39 108.4(3)
C38 C36 C42 108.8(3)
C40 C36 C35 120.8(7)
C40 C36 C38 109.1(3)
C40 C36 C42 109.1(3)
O13 C43 O14 125.0(4)
O13 C43 C44 117.8(4)
O14 C43 C44 117.2(4)
C43 C44 C45 104.7(5)
C43 C44 C47 111.9(5)
C43 C44 C48 101.7(7)
C43 C44 C50 111.3(7)
C47 C44 C45 109.2(3)
C49 C44 C43 111.7(4)
C49 C44 C45 109.6(3)
C49 C44 C47 109.7(3)
C46 C44 C43 115.1(7)
C46 C44 C48 109.5(3)
C46 C44 C50 109.5(3)
C50 C44 C48 109.3(3)
O15 C51 O16 124.7(4)
O15 C51 C52 117.5(4)
O16 C51 C52 117.8(4)
C51 C52 C54 109.3(6)
C51 C52 C57 110.9(5)
C56 C52 C51 109.6(6)
C56 C52 C54 109.4(3)
C56 C52 C58 109.7(3)
C58 C52 C51 109.5(6)
C58 C52 C54 109.3(3)
C53 C52 C51 108.3(5)
C53 C52 C55 109.8(3)
C53 C52 C57 109.6(3)
C55 C52 C51 108.8(5)
C55 C52 C57 109.5(3)
O17 C59 C60 117.0(4)
O18 C59 O17 126.2(3)
O18 C59 C60 116.7(4)
C59 C60 C63 105.2(7)
C59 C60 C65 100.4(7)
C59 C60 C62 103.9(4)
C59 C60 C66 110.9(4)
C61 C60 C59 120.2(8)
C61 C60 C63 110.2(3)
C61 C60 C65 110.3(3)
C65 C60 C63 109.9(3)
C64 C60 C59 112.1(4)
C64 C60 C62 110.1(3)
C64 C60 C66 110.4(3)
C66 C60 C62 109.3(3)
O19 C67 C68 117.4(4)
O20 C67 O19 126.3(4)
O20 C67 C68 116.3(4)
C67 C68 C69 107.1(4)
C67 C68 C71 108.3(4)
C67 C68 C73 113.2(4)
C67 C68 C70 117.3(9)
C67 C68 C72 102.3(8)
C67 C68 C74 108.6(9)
C71 C68 C69 109.2(3)
C73 C68 C69 109.6(3)
C73 C68 C71 109.3(3)
C70 C68 C74 109.4(3)
C72 C68 C70 109.4(3)
C72 C68 C74 109.4(3)
O21 C75 C76 117.6(4)
O22 C75 O21 125.1(4)
O22 C75 C76 117.3(4)
C75 C76 C77 104.9(4)
C78 C76 C75 110.5(4)
C78 C76 C77 109.3(4)
C78 C76 C79 109.9(4)
C79 C76 C75 111.6(4)
C79 C76 C77 110.6(5)
O23 C80 C81 118.1(4)
O24 C80 O23 123.9(4)
O24 C80 C81 117.9(4)
C80 C81 C82 111.9(4)
C80 C81 C83 111.6(4)
C80 C81 C84 103.9(4)
C82 C81 C84 109.0(5)
C83 C81 C82 110.3(5)
C83 C81 C84 109.9(5)
O25 C85 O26 125.3(4)
O25 C85 C86 117.4(4)
O26 C85 C86 117.3(4)
C85 C86 C89 104.0(6)
C85 C86 C88 110.7(5)
C85 C86 C92 104.8(5)
C87 C86 C85 112.6(6)
C87 C86 C89 110.1(3)
C87 C86 C91 110.1(3)
C91 C86 C85 109.7(6)
C91 C86 C89 110.1(3)
C88 C86 C92 109.9(3)
C90 C86 C85 111.2(5)
C90 C86 C88 110.2(3)
C90 C86 C92 109.9(3)
O27 C93 C94 115.5(4)
O28 C93 O27 127.1(4)
O28 C93 C94 117.4(4)
C93 C94 C95 101.4(8)
C93 C94 C99 105.4(8)
C93 C94 C96 107.1(6)
C93 C94 C98 106.5(7)
C95 C94 C99 110.0(3)
C97 C94 C93 119.0(8)
C97 C94 C95 110.2(3)
C97 C94 C99 110.4(3)
C96 C94 C98 109.6(3)
C100 C94 C93 112.9(6)
C100 C94 C96 110.3(3)
C100 C94 C98 110.4(3)
O29 C101 C102 117.9(4)
O30 C101 O29 125.9(4)
O30 C101 C102 116.1(4)
C101 C102 C104 106.9(5)
C103 C102 C101 108.1(5)
C103 C102 C104 109.7(5)
C103 C102 C105 110.6(6)
C105 C102 C101 111.1(4)
C105 C102 C104 110.4(5)
O31 C106 C107 116.4(3)
O32 C106 O31 125.5(4)
O32 C106 C107 118.0(3)
C106 C107 C108 109.8(5)
C106 C107 C110 109.2(5)
C106 C107 C112 107.5(5)
C106 C107 C109 101.0(6)
C106 C107 C111 114.2(6)
C106 C107 C113 111.3(5)
C108 C107 C110 110.1(3)
C108 C107 C112 110.2(3)
C112 C107 C110 110.1(3)
C111 C107 C109 110.0(3)
C111 C107 C113 110.3(3)
C113 C107 C109 109.7(3)

loop_
_geom_bond_atom_site_label_1
_geom_bond_atom_site_label_2
_geom_bond_distance
Cr1 F1 1.908(2)
Cr1 F8 1.911(2)
Cr1 O1 1.955(3)
Cr1 O3 1.953(3)
Cr1 O30 1.948(3)
Cr1 O32 1.967(3)
Cr2 F1 1.915(2)
Cr2 F2 1.924(2)
Cr2 O2 1.960(3)
Cr2 O4 1.964(3)
Cr2 O5 1.948(3)
Cr2 O7 1.952(3)
Cr3 F2 1.919(2)
Cr3 F3 1.922(2)
Cr3 O6 1.943(3)
Cr3 O8 1.946(3)
Cr3 O9 1.948(3)
Cr3 O11 1.956(3)
Cr4 F3 1.912(2)
Cr4 F4 1.911(2)
Cr4 O10 1.949(3)
Cr4 O12 1.953(3)
Cr4 O13 1.954(3)
Cr4 O15 1.956(3)
Cr5 F4 1.910(2)
Cr5 F5 1.904(2)
Cr5 O14 1.957(3)
Cr5 O16 1.958(3)
Cr5 O17 1.953(3)
Cr5 O19 1.962(3)
Cr6 F5 1.917(2)
Cr6 F6 1.921(2)
Cr6 O18 1.943(3)
Cr6 O20 1.962(3)
Cr6 O21 1.954(3)
Cr6 O23 1.961(3)
Cr7 F6 1.925(2)
Cr7 F7 1.911(2)
Cr7 O22 1.951(3)
Cr7 O24 1.954(3)
Cr7 O25 1.952(3)
Cr7 O27 1.958(3)
Cr8 F7 1.904(2)
Cr8 F8 1.914(2)
Cr8 O26 1.954(3)
Cr8 O28 1.954(3)
Cr8 O29 1.954(3)
Cr8 O31 1.955(3)
O1 C1 1.253(5)
O2 C1 1.252(5)
O3 C9 1.259(5)
O4 C9 1.254(5)
O5 C14 1.248(5)
O6 C14 1.251(5)
O7 C22 1.245(5)
O8 C22 1.252(5)
O9 C27 1.234(5)
O10 C27 1.233(5)
O11 C35 1.245(5)
O12 C35 1.248(6)
O13 C43 1.236(5)
O14 C43 1.239(5)
O15 C51 1.246(5)
O16 C51 1.252(5)
O17 C59 1.255(5)
O18 C59 1.243(5)
O19 C67 1.256(5)
O20 C67 1.254(5)
O21 C75 1.257(5)
O22 C75 1.253(5)
O23 C80 1.267(5)
O24 C80 1.261(5)
O25 C85 1.253(5)
O26 C85 1.260(5)
O27 C93 1.253(5)
O28 C93 1.247(5)
O29 C101 1.262(5)
O30 C101 1.256(5)
O31 C106 1.261(5)
O32 C106 1.254(5)
C1 C2 1.526(3)
C2 C3 1.526(4)
C2 C5 1.525(4)
C2 C7 1.526(4)
C2 C4 1.525(4)
C2 C6 1.527(3)
C2 C8 1.525(3)
C9 C10 1.526(7)
C10 C11 1.528(9)
C10 C12 1.481(9)
C10 C13 1.521(9)
C14 C15 1.533(3)
C15 C17 1.534(3)
C15 C19 1.531(3)
C15 C21 1.534(3)
C15 C16 1.531(3)
C15 C18 1.535(3)
C15 C20 1.532(3)
C22 C23 1.523(6)
C23 C24 1.530(8)
C23 C25 1.520(8)
C23 C26 1.539(8)
C27 C28 1.528(4)
C28 C30 1.528(4)
C28 C32 1.527(4)
C28 C34 1.528(4)
C28 C29 1.527(4)
C28 C31 1.528(4)
C28 C33 1.528(4)
C35 C36 1.523(4)
C36 C37 1.522(4)
C36 C39 1.525(4)
C36 C41 1.523(4)
C36 C38 1.523(4)
C36 C40 1.521(4)
C36 C42 1.524(4)
C43 C44 1.516(4)
C44 C45 1.517(4)
C44 C47 1.516(4)
C44 C49 1.514(4)
C44 C46 1.515(4)
C44 C48 1.516(4)
C44 C50 1.516(4)
C51 C52 1.519(4)
C52 C54 1.520(4)
C52 C56 1.518(4)
C52 C58 1.519(4)
C52 C53 1.517(4)
C52 C55 1.518(4)
C52 C57 1.520(4)
C59 C60 1.534(3)
C60 C61 1.533(3)
C60 C63 1.535(3)
C60 C65 1.535(3)
C60 C62 1.537(3)
C60 C64 1.533(3)
C60 C66 1.535(3)
C67 C68 1.521(3)
C68 C69 1.522(4)
C68 C71 1.522(4)
C68 C73 1.521(4)
C68 C70 1.521(4)
C68 C72 1.521(4)
C68 C74 1.521(4)
C75 C76 1.524(6)
C76 C77 1.527(7)
C76 C78 1.522(6)
C76 C79 1.522(7)
C80 C81 1.516(6)
C81 C82 1.529(8)
C81 C83 1.519(7)
C81 C84 1.541(7)
C85 C86 1.522(4)
C86 C87 1.522(4)
C86 C89 1.522(4)
C86 C91 1.522(4)
C86 C88 1.522(4)
C86 C90 1.522(4)
C86 C92 1.523(4)
C93 C94 1.539(5)
C94 C95 1.540(5)
C94 C97 1.538(5)
C94 C99 1.540(5)
C94 C96 1.540(5)
C94 C98 1.541(5)
C94 C100 1.538(5)
C101 C102 1.524(6)
C102 C103 1.500(9)
C102 C104 1.542(9)
C102 C105 1.521(8)
C106 C107 1.526(3)
C107 C108 1.527(3)
C107 C110 1.527(3)
C107 C112 1.527(3)
C107 C109 1.529(3)
C107 C111 1.526(3)
C107 C113 1.527(3)
Br3 Br4 2.228(3)
Br1 Br2 2.226(3)
Br7 Br8 2.226(3)
Br5 Br6 2.226(3)
